data_7022722
loop_
_publ_author_name
'Kameo, Hajime'
'Ishii, Sho'
'Nakazawa, Hiroshi'

_publ_section_title
;
 Si-C bond cleavage by hydride complexes of rhodium and iridium:
 comparison of Si-C(sp(2)) and Si-C(sp(3)) activation.
;
_journal_issue 13
_journal_name_full 'Dalton transactions (Cambridge, England : 2003)'
_journal_page_first 4663
_journal_page_last 4669
_journal_paper_doi 10.1039/c3dt32896a
_journal_volume 42
_journal_year 2013
_chemical_formula_moiety 'C61 H48 O P3 Rh Si '
_chemical_formula_sum 'C61 H48 O P3 Rh Si'
_chemical_formula_weight 1020.96
_space_group_IT_number 14
_symmetry_cell_setting monoclinic
_symmetry_Int_Tables_number 14
_symmetry_space_group_name_Hall '-P 2ybc'
_symmetry_space_group_name_H-M 'P 1 21/c 1'
_cell_angle_alpha 90.0000
_cell_angle_beta 99.718(3)
_cell_angle_gamma 90.0000
_cell_formula_units_Z 4
_cell_length_a 11.1258(7)
_cell_length_b 16.2240(10)
_cell_length_c 27.441(2)
_cell_measurement_reflns_used 9720
_cell_measurement_temperature 200.1
_cell_measurement_theta_max 27.5
_cell_measurement_theta_min 4.0
_cell_volume 4882.2(6)
_computing_cell_refinement CrystalClear
_computing_data_collection CrystalClear
_computing_data_reduction CrystalStructure
_computing_molecular_graphics Ortep-3(Farrugia,1997)
_computing_publication_material 'CrystalStructure 3.8'
_computing_structure_refinement CRYSTALS
_computing_structure_solution SIR97
_diffrn_ambient_temperature 200.1
_diffrn_detector_area_resol_mean 7.31
_diffrn_measured_fraction_theta_full 0.984
_diffrn_measured_fraction_theta_max 0.984
_diffrn_measurement_device_type 'Rigaku Mercury'
_diffrn_measurement_method '\w or \f'
_diffrn_radiation_type 'Mo K\a'
_diffrn_radiation_wavelength 0.71070
_diffrn_reflns_av_R_equivalents 0.063
_diffrn_reflns_limit_h_max 8
_diffrn_reflns_limit_h_min -14
_diffrn_reflns_limit_k_max 21
_diffrn_reflns_limit_k_min -18
_diffrn_reflns_limit_l_max 31
_diffrn_reflns_limit_l_min -35
_diffrn_reflns_number 37223
_diffrn_reflns_theta_full 27.48
_diffrn_reflns_theta_max 27.48
_exptl_absorpt_coefficient_mu 0.515
_exptl_absorpt_correction_T_max 0.985
_exptl_absorpt_correction_T_min 0.705
_exptl_absorpt_correction_type multi-scan
_exptl_absorpt_process_details 'Jacobson, R. (1998) Private communication'
_exptl_crystal_colour paleYellow
_exptl_crystal_density_diffrn 1.389
_exptl_crystal_density_method 'not measured'
_exptl_crystal_description prism
_exptl_crystal_F_000 2104.00
_exptl_crystal_size_max 0.25
_exptl_crystal_size_mid 0.05
_exptl_crystal_size_min 0.03
_refine_diff_density_max 1.73
_refine_diff_density_min -1.05
_refine_ls_extinction_method none
_refine_ls_goodness_of_fit_ref 1.002
_refine_ls_hydrogen_treatment refall
_refine_ls_number_parameters 652
_refine_ls_number_reflns 11027
_refine_ls_number_restraints 0
_refine_ls_R_factor_gt 0.0582
_refine_ls_shift/su_max 0.0000
_refine_ls_structure_factor_coef Fsqd
_refine_ls_weighting_details 'w = 1/[0.0024Fo^2^ + 1.0000\s(Fo^2^)]/(4Fo^2^)'
_refine_ls_weighting_scheme calc
_refine_ls_wR_factor_ref 0.1771
_reflns_number_gt 7400
_reflns_number_total 11027
_reflns_threshold_expression F^2^>2.0\s(F^2^)
_cod_data_source_file c3dt32896a.txt
_cod_data_source_block 3a
_cod_original_formula_sum 'C61 H48 O P3 Rh Si '
_cod_database_code 7022722

loop_
_symmetry_equiv_pos_site_id
_symmetry_equiv_pos_as_xyz
1 +X,+Y,+Z
2 -X,1/2+Y,1/2-Z
3 -X,-Y,-Z
4 +X,1/2-Y,1/2+Z

loop_
_atom_site_label
_atom_site_type_symbol
_atom_site_fract_x
_atom_site_fract_y
_atom_site_fract_z
_atom_site_U_iso_or_equiv
_atom_site_adp_type
_atom_site_occupancy
_atom_site_symmetry_multiplicity
_atom_site_calc_flag
_atom_site_refinement_flags
Rh(1) Rh 0.25382(3) 0.24801(2) 0.164220(10) 0.01729(8) Uani 1.00 1 d .
P(1) P 0.11408(10) 0.15802(7) 0.19416(4) 0.0208(2) Uani 1.00 1 d .
P(2) P 0.19494(10) 0.38659(7) 0.14896(4) 0.0207(2) Uani 1.00 1 d .
P(3) P 0.24189(10) 0.19268(8) 0.08265(4) 0.0220(2) Uani 1.00 1 d .
Si(1) Si 0.27301(10) 0.29517(8) 0.24626(4) 0.0196(2) Uani 1.00 1 d .
O(1) O 0.5291(3) 0.2337(2) 0.18317(14) 0.0401(11) Uani 1.00 1 d .
C(1) C 0.4244(3) 0.2371(2) 0.17655(17) 0.0245(11) Uani 1.00 1 d .
C(2) C 0.3973(3) 0.2546(2) 0.29574(16) 0.0224(10) Uani 1.00 1 d .
C(3) C 0.5181(4) 0.2831(3) 0.2999(2) 0.0307(12) Uani 1.00 1 d .
C(4) C 0.6095(4) 0.2545(3) 0.3376(2) 0.0401(14) Uani 1.00 1 d .
C(5) C 0.5820(5) 0.1957(3) 0.3703(2) 0.0474(17) Uani 1.00 1 d .
C(6) C 0.4648(5) 0.1664(4) 0.3672(2) 0.0529(19) Uani 1.00 1 d .
C(7) C 0.3750(4) 0.1963(3) 0.3307(2) 0.0383(14) Uani 1.00 1 d .
C(8) C 0.1283(3) 0.2697(2) 0.27045(17) 0.0217(11) Uani 1.00 1 d .
C(9) C 0.0953(4) 0.3062(3) 0.31263(18) 0.0286(12) Uani 1.00 1 d .
C(10) C -0.0068(4) 0.2796(3) 0.3309(2) 0.0343(14) Uani 1.00 1 d .
C(11) C -0.0746(4) 0.2147(3) 0.3079(2) 0.0356(14) Uani 1.00 1 d .
C(12) C -0.0436(4) 0.1765(2) 0.26641(19) 0.0281(12) Uani 1.00 1 d .
C(13) C 0.0580(3) 0.2049(2) 0.24742(17) 0.0213(10) Uani 1.00 1 d .
C(14) C 0.1790(3) 0.0609(2) 0.22269(16) 0.0216(10) Uani 1.00 1 d .
C(15) C 0.3036(3) 0.0531(3) 0.23723(17) 0.0258(11) Uani 1.00 1 d .
C(16) C 0.3550(4) -0.0186(3) 0.25876(19) 0.0305(13) Uani 1.00 1 d .
C(17) C 0.2822(4) -0.0838(3) 0.26709(19) 0.0319(13) Uani 1.00 1 d .
C(18) C 0.1559(4) -0.0768(3) 0.25354(18) 0.0297(12) Uani 1.00 1 d .
C(19) C 0.1046(4) -0.0057(3) 0.23271(17) 0.0267(12) Uani 1.00 1 d .
C(20) C -0.0260(3) 0.1196(3) 0.15581(17) 0.0251(11) Uani 1.00 1 d .
C(21) C -0.1350(4) 0.1655(3) 0.15047(19) 0.0319(13) Uani 1.00 1 d .
C(22) C -0.2372(4) 0.1396(4) 0.1177(2) 0.0452(16) Uani 1.00 1 d .
C(23) C -0.2337(5) 0.0690(4) 0.0901(2) 0.0524(19) Uani 1.00 1 d .
C(24) C -0.1278(5) 0.0225(4) 0.0954(2) 0.0479(17) Uani 1.00 1 d .
C(25) C -0.0252(4) 0.0476(3) 0.12836(19) 0.0330(13) Uani 1.00 1 d .
C(26) C 0.2960(3) 0.4104(2) 0.24700(17) 0.0238(11) Uani 1.00 1 d .
C(27) C 0.3413(4) 0.4568(3) 0.28894(18) 0.0271(12) Uani 1.00 1 d .
C(28) C 0.3627(4) 0.5407(3) 0.28587(19) 0.0292(12) Uani 1.00 1 d .
C(29) C 0.3396(4) 0.5796(3) 0.2403(2) 0.0300(12) Uani 1.00 1 d .
C(30) C 0.2908(4) 0.5362(2) 0.19807(18) 0.0246(11) Uani 1.00 1 d .
C(31) C 0.2672(3) 0.4511(2) 0.20135(17) 0.0231(11) Uani 1.00 1 d .
C(32) C 0.0346(3) 0.4209(2) 0.14094(17) 0.0233(11) Uani 1.00 1 d .
C(33) C 0.0012(4) 0.5035(3) 0.1444(2) 0.0353(14) Uani 1.00 1 d .
C(34) C -0.1210(4) 0.5262(3) 0.1358(2) 0.0430(16) Uani 1.00 1 d .
C(35) C -0.2108(4) 0.4672(3) 0.1231(2) 0.0417(15) Uani 1.00 1 d .
C(36) C -0.1783(4) 0.3865(4) 0.1195(2) 0.0449(16) Uani 1.00 1 d .
C(37) C -0.0557(4) 0.3625(3) 0.1295(2) 0.0335(13) Uani 1.00 1 d .
C(38) C 0.2398(4) 0.4383(2) 0.09585(16) 0.0227(11) Uani 1.00 1 d .
C(39) C 0.3582(4) 0.4649(3) 0.0958(2) 0.0339(13) Uani 1.00 1 d .
C(40) C 0.3912(5) 0.5006(3) 0.0541(2) 0.0433(16) Uani 1.00 1 d .
C(41) C 0.3079(6) 0.5082(3) 0.0108(2) 0.0486(18) Uani 1.00 1 d .
C(42) C 0.1902(5) 0.4803(4) 0.0099(2) 0.0474(17) Uani 1.00 1 d .
C(43) C 0.1558(4) 0.4456(3) 0.05112(19) 0.0337(13) Uani 1.00 1 d .
C(44) C 0.3764(4) 0.2052(3) 0.05195(19) 0.0310(13) Uani 1.00 1 d .
C(45) C 0.4423(4) 0.2769(3) 0.0591(2) 0.0394(15) Uani 1.00 1 d .
C(46) C 0.5365(5) 0.2919(5) 0.0314(2) 0.061(2) Uani 1.00 1 d .
C(47) C 0.5599(6) 0.2364(5) -0.0026(2) 0.064(2) Uani 1.00 1 d .
C(48) C 0.4965(7) 0.1662(6) -0.0094(3) 0.082(3) Uani 1.00 1 d .
C(49) C 0.4051(6) 0.1487(4) 0.0181(2) 0.061(2) Uani 1.00 1 d .
C(50) C 0.1200(4) 0.2286(2) 0.03388(19) 0.0282(12) Uani 1.00 1 d .
C(51) C 0.0014(4) 0.2250(3) 0.0422(2) 0.0355(14) Uani 1.00 1 d .
C(52) C -0.0940(5) 0.2589(3) 0.0091(2) 0.0436(16) Uani 1.00 1 d .
C(53) C -0.0718(5) 0.2961(4) -0.0331(2) 0.0530(19) Uani 1.00 1 d .
C(54) C 0.0456(6) 0.2978(4) -0.0435(2) 0.058(2) Uani 1.00 1 d .
C(55) C 0.1420(5) 0.2634(4) -0.0106(2) 0.0476(17) Uani 1.00 1 d .
C(56) C 0.2299(3) 0.0799(2) 0.07930(17) 0.0228(11) Uani 1.00 1 d .
C(57) C 0.1584(4) 0.0370(3) 0.0418(2) 0.0338(13) Uani 1.00 1 d .
C(58) C 0.1598(4) -0.0491(3) 0.0409(2) 0.0395(15) Uani 1.00 1 d .
C(59) C 0.2344(5) -0.0919(3) 0.0775(2) 0.0448(16) Uani 1.00 1 d .
C(60) C 0.3076(5) -0.0494(3) 0.1146(2) 0.0436(16) Uani 1.00 1 d .
C(61) C 0.3049(4) 0.0365(3) 0.1157(2) 0.0314(12) Uani 1.00 1 d .
H(1) H 0.5374 0.3226 0.2769 0.037 Uiso 1.00 1 c R
H(2) H 0.6903 0.2752 0.3404 0.046 Uiso 1.00 1 c R
H(3) H 0.6447 0.1754 0.3953 0.054 Uiso 1.00 1 c R
H(4) H 0.4463 0.1262 0.3900 0.062 Uiso 1.00 1 c R
H(5) H 0.2939 0.1767 0.3291 0.045 Uiso 1.00 1 c R
H(6) H 0.1434 0.3497 0.3289 0.035 Uiso 1.00 1 c R
H(7) H -0.0307 0.3058 0.3587 0.044 Uiso 1.00 1 c R
H(8) H -0.1435 0.1956 0.3209 0.045 Uiso 1.00 1 c R
H(9) H -0.0901 0.1315 0.2513 0.034 Uiso 1.00 1 c R
H(10) H 0.3551 0.0982 0.2327 0.031 Uiso 1.00 1 c R
H(11) H 0.4411 -0.0230 0.2675 0.037 Uiso 1.00 1 c R
H(12) H 0.3175 -0.1328 0.2822 0.039 Uiso 1.00 1 c R
H(13) H 0.1051 -0.1221 0.2585 0.036 Uiso 1.00 1 c R
H(14) H 0.0184 -0.0008 0.2250 0.032 Uiso 1.00 1 c R
H(15) H -0.1378 0.2140 0.1697 0.038 Uiso 1.00 1 c R
H(16) H -0.3102 0.1710 0.1141 0.054 Uiso 1.00 1 c R
H(17) H -0.3037 0.0524 0.0674 0.062 Uiso 1.00 1 c R
H(18) H -0.1259 -0.0263 0.0764 0.057 Uiso 1.00 1 c R
H(19) H 0.0467 0.0149 0.1327 0.040 Uiso 1.00 1 c R
H(20) H 0.3574 0.4300 0.3201 0.032 Uiso 1.00 1 c R
H(21) H 0.3928 0.5712 0.3149 0.035 Uiso 1.00 1 c R
H(22) H 0.3578 0.6365 0.2380 0.036 Uiso 1.00 1 c R
H(23) H 0.2734 0.5633 0.1670 0.030 Uiso 1.00 1 c R
H(24) H 0.0628 0.5442 0.1523 0.043 Uiso 1.00 1 c R
H(25) H -0.1436 0.5823 0.1388 0.053 Uiso 1.00 1 c R
H(26) H -0.2942 0.4829 0.1167 0.050 Uiso 1.00 1 c R
H(27) H -0.2399 0.3462 0.1105 0.053 Uiso 1.00 1 c R
H(28) H -0.0339 0.3060 0.1285 0.040 Uiso 1.00 1 c R
H(29) H 0.4169 0.4589 0.1251 0.041 Uiso 1.00 1 c R
H(30) H 0.4724 0.5194 0.0548 0.054 Uiso 1.00 1 c R
H(31) H 0.3304 0.5327 -0.0178 0.060 Uiso 1.00 1 c R
H(32) H 0.1325 0.4850 -0.0198 0.057 Uiso 1.00 1 c R
H(33) H 0.0746 0.4263 0.0496 0.041 Uiso 1.00 1 c R
H(34) H 0.4255 0.3154 0.0832 0.048 Uiso 1.00 1 c R
H(35) H 0.5837 0.3409 0.0366 0.074 Uiso 1.00 1 c R
H(36) H 0.6191 0.2486 -0.0227 0.079 Uiso 1.00 1 c R
H(37) H 0.5163 0.1267 -0.0323 0.103 Uiso 1.00 1 c R
H(38) H 0.3614 0.0982 0.0136 0.076 Uiso 1.00 1 c R
H(39) H -0.0149 0.1991 0.0714 0.042 Uiso 1.00 1 c R
H(40) H -0.1749 0.2556 0.0158 0.050 Uiso 1.00 1 c R
H(41) H -0.1369 0.3214 -0.0549 0.060 Uiso 1.00 1 c R
H(42) H 0.0602 0.3221 -0.0735 0.068 Uiso 1.00 1 c R
H(43) H 0.2223 0.2633 -0.0181 0.057 Uiso 1.00 1 c R
H(44) H 0.1076 0.0665 0.0163 0.040 Uiso 1.00 1 c R
H(45) H 0.1092 -0.0783 0.0153 0.046 Uiso 1.00 1 c R
H(46) H 0.2350 -0.1504 0.0771 0.052 Uiso 1.00 1 c R
H(47) H 0.3600 -0.0791 0.1394 0.051 Uiso 1.00 1 c R
H(48) H 0.3559 0.0655 0.1413 0.036 Uiso 1.00 1 c R

loop_
_atom_site_aniso_label
_atom_site_aniso_U_11
_atom_site_aniso_U_22
_atom_site_aniso_U_33
_atom_site_aniso_U_12
_atom_site_aniso_U_13
_atom_site_aniso_U_23
Rh(1) 0.01749(16) 0.01760(18) 0.01673(18) -0.00089(12) 0.00277(12) 0.00100(13)
P(1) 0.0192(5) 0.0213(5) 0.0221(5) -0.0019(4) 0.0039(4) 0.0014(4)
P(2) 0.0227(5) 0.0190(5) 0.0207(5) 0.0012(4) 0.0042(4) 0.0018(4)
P(3) 0.0236(5) 0.0228(5) 0.0199(5) -0.0021(4) 0.0047(4) -0.0014(4)
Si(1) 0.0206(5) 0.0207(6) 0.0174(6) -0.0011(4) 0.0024(4) 0.0015(4)
O(1) 0.0208(16) 0.059(2) 0.040(2) 0.0046(15) 0.0035(14) -0.0042(19)
C(1) 0.023(2) 0.028(2) 0.021(2) 0.0059(17) 0.0003(16) 0.0008(18)
C(2) 0.026(2) 0.022(2) 0.018(2) -0.0015(17) -0.0028(16) -0.0007(18)
C(3) 0.027(2) 0.028(2) 0.036(2) 0.0001(19) 0.0049(19) -0.010(2)
C(4) 0.024(2) 0.036(3) 0.056(3) 0.009(2) -0.005(2) -0.020(2)
C(5) 0.056(3) 0.044(3) 0.035(3) 0.019(2) -0.014(2) -0.011(2)
C(6) 0.057(3) 0.049(3) 0.047(3) 0.010(3) -0.005(2) 0.023(3)
C(7) 0.035(2) 0.045(3) 0.032(2) -0.002(2) -0.002(2) 0.015(2)
C(8) 0.023(2) 0.017(2) 0.026(2) 0.0033(15) 0.0065(17) 0.0055(17)
C(9) 0.035(2) 0.029(2) 0.024(2) 0.0020(19) 0.0124(19) -0.001(2)
C(10) 0.047(2) 0.031(2) 0.031(2) 0.002(2) 0.024(2) -0.002(2)
C(11) 0.032(2) 0.033(2) 0.047(3) 0.005(2) 0.021(2) 0.009(2)
C(12) 0.028(2) 0.021(2) 0.037(2) 0.0012(18) 0.0106(19) 0.008(2)
C(13) 0.0200(19) 0.019(2) 0.024(2) 0.0005(16) 0.0031(16) 0.0049(18)
C(14) 0.028(2) 0.018(2) 0.020(2) -0.0031(16) 0.0061(17) -0.0049(17)
C(15) 0.024(2) 0.029(2) 0.025(2) -0.0016(18) 0.0054(17) 0.002(2)
C(16) 0.030(2) 0.030(2) 0.031(2) 0.0102(19) 0.0060(19) 0.006(2)
C(17) 0.045(2) 0.026(2) 0.027(2) 0.013(2) 0.011(2) 0.009(2)
C(18) 0.041(2) 0.024(2) 0.025(2) -0.006(2) 0.008(2) 0.002(2)
C(19) 0.031(2) 0.027(2) 0.023(2) -0.0001(18) 0.0064(18) 0.0005(19)
C(20) 0.023(2) 0.030(2) 0.023(2) -0.0046(18) 0.0040(17) 0.0017(19)
C(21) 0.025(2) 0.041(3) 0.030(2) -0.005(2) 0.0059(19) 0.006(2)
C(22) 0.028(2) 0.072(4) 0.034(3) -0.005(2) 0.002(2) 0.019(3)
C(23) 0.033(3) 0.082(5) 0.039(3) -0.023(2) -0.002(2) 0.010(3)
C(24) 0.053(3) 0.060(4) 0.030(3) -0.026(3) 0.004(2) -0.008(2)
C(25) 0.030(2) 0.043(3) 0.026(2) -0.009(2) 0.0053(19) 0.002(2)
C(26) 0.024(2) 0.025(2) 0.023(2) 0.0036(17) 0.0060(17) 0.0044(18)
C(27) 0.035(2) 0.025(2) 0.021(2) 0.0005(19) 0.0030(18) -0.0006(19)
C(28) 0.034(2) 0.023(2) 0.031(2) -0.0043(19) 0.0055(19) -0.011(2)
C(29) 0.032(2) 0.019(2) 0.038(2) -0.0005(18) 0.005(2) 0.002(2)
C(30) 0.031(2) 0.016(2) 0.027(2) -0.0008(17) 0.0065(18) 0.0005(18)
C(31) 0.022(2) 0.021(2) 0.025(2) -0.0000(16) -0.0009(16) 0.0031(18)
C(32) 0.023(2) 0.024(2) 0.021(2) 0.0058(17) 0.0000(16) 0.0058(18)
C(33) 0.033(2) 0.024(2) 0.051(3) 0.004(2) 0.013(2) 0.004(2)
C(34) 0.040(2) 0.039(3) 0.052(3) 0.013(2) 0.016(2) 0.015(2)
C(35) 0.030(2) 0.061(3) 0.035(3) 0.018(2) 0.006(2) 0.005(2)
C(36) 0.027(2) 0.054(3) 0.051(3) 0.002(2) -0.002(2) -0.005(3)
C(37) 0.027(2) 0.034(2) 0.039(3) 0.003(2) 0.002(2) -0.003(2)
C(38) 0.033(2) 0.018(2) 0.018(2) 0.0030(17) 0.0068(17) 0.0036(17)
C(39) 0.035(2) 0.034(2) 0.034(2) -0.010(2) 0.011(2) -0.005(2)
C(40) 0.050(3) 0.043(3) 0.041(3) -0.023(2) 0.021(2) -0.005(2)
C(41) 0.079(4) 0.040(3) 0.031(3) -0.009(3) 0.022(2) 0.008(2)
C(42) 0.062(3) 0.055(3) 0.026(2) 0.008(3) 0.009(2) 0.006(2)
C(43) 0.038(2) 0.039(3) 0.024(2) -0.001(2) 0.006(2) 0.003(2)
C(44) 0.025(2) 0.039(3) 0.030(2) -0.003(2) 0.0086(19) 0.002(2)
C(45) 0.039(2) 0.042(3) 0.039(3) -0.004(2) 0.012(2) 0.005(2)
C(46) 0.043(3) 0.079(5) 0.064(4) -0.032(3) 0.013(3) 0.015(4)
C(47) 0.050(3) 0.108(6) 0.040(3) -0.008(3) 0.028(3) 0.007(4)
C(48) 0.068(4) 0.119(7) 0.070(5) -0.020(4) 0.044(4) -0.028(5)
C(49) 0.064(4) 0.071(4) 0.055(4) -0.025(3) 0.034(3) -0.030(3)
C(50) 0.030(2) 0.022(2) 0.032(2) -0.0061(17) 0.0032(19) -0.0051(19)
C(51) 0.032(2) 0.040(3) 0.034(2) 0.006(2) 0.004(2) 0.001(2)
C(52) 0.039(2) 0.045(3) 0.041(3) 0.007(2) -0.007(2) -0.009(2)
C(53) 0.049(3) 0.051(3) 0.050(3) 0.002(2) -0.017(2) 0.005(3)
C(54) 0.067(4) 0.066(4) 0.036(3) -0.013(3) -0.008(2) 0.018(3)
C(55) 0.050(3) 0.065(4) 0.027(2) -0.013(2) 0.002(2) 0.013(2)
C(56) 0.023(2) 0.023(2) 0.023(2) 0.0014(16) 0.0030(17) 0.0003(18)
C(57) 0.034(2) 0.035(2) 0.030(2) -0.001(2) -0.002(2) -0.005(2)
C(58) 0.042(2) 0.035(3) 0.038(3) -0.007(2) -0.002(2) -0.009(2)
C(59) 0.059(3) 0.025(2) 0.047(3) 0.001(2) -0.002(2) -0.008(2)
C(60) 0.057(3) 0.024(2) 0.045(3) 0.005(2) -0.005(2) -0.000(2)
C(61) 0.033(2) 0.026(2) 0.032(2) -0.0037(19) -0.003(2) -0.005(2)

loop_
_atom_type_symbol
_atom_type_description
_atom_type_scat_dispersion_real
_atom_type_scat_dispersion_imag
_atom_type_scat_source
C C 0.003 0.002
;
International Tables for Crystallography
(1992, Vol. C, Tables 4.2.6.8 and 6.1.1.4)
;
H H 0.000 0.000
;
International Tables for Crystallography
(1992, Vol. C, Table 6.1.1.4)
;
O O 0.011 0.006
;
International Tables for Crystallography
(1992, Vol. C, Tables 4.2.6.8 and 6.1.1.4)
;
P P 0.102 0.094
;
International Tables for Crystallography
(1992, Vol. C, Tables 4.2.6.8 and 6.1.1.4)
;
Rh Rh -1.118 0.919
;
International Tables for Crystallography
(1992, Vol. C, Tables 4.2.6.8 and 6.1.1.4)
;
Si Si 0.082 0.070
;
International Tables for Crystallography
(1992, Vol. C, Tables 4.2.6.8 and 6.1.1.4)
;

loop_
_geom_angle_atom_site_label_1
_geom_angle_atom_site_label_2
_geom_angle_atom_site_label_3
_geom_angle
_geom_angle_publ_flag
P(1) Rh(1) P(2) 117.92(4) yes
P(1) Rh(1) P(3) 99.00(4) yes
P(1) Rh(1) Si(1) 80.10(4) yes
P(1) Rh(1) C(1) 125.41(14) yes
P(2) Rh(1) P(3) 102.79(4) yes
P(2) Rh(1) Si(1) 80.65(4) yes
P(2) Rh(1) C(1) 111.31(14) yes
P(3) Rh(1) Si(1) 176.40(4) yes
P(3) Rh(1) C(1) 91.60(14) yes
Si(1) Rh(1) C(1) 86.13(14) yes
Rh(1) P(1) C(13) 110.39(14) yes
Rh(1) P(1) C(14) 115.93(14) yes
Rh(1) P(1) C(20) 123.49(16) yes
C(13) P(1) C(14) 100.1(2) yes
C(13) P(1) C(20) 103.0(2) yes
C(14) P(1) C(20) 100.7(2) yes
Rh(1) P(2) C(31) 109.29(14) yes
Rh(1) P(2) C(32) 122.85(15) yes
Rh(1) P(2) C(38) 118.37(15) yes
C(31) P(2) C(32) 101.9(2) yes
C(31) P(2) C(38) 102.7(2) yes
C(32) P(2) C(38) 98.9(2) yes
Rh(1) P(3) C(44) 117.63(16) yes
Rh(1) P(3) C(50) 118.75(17) yes
Rh(1) P(3) C(56) 114.36(15) yes
C(44) P(3) C(50) 100.9(2) yes
C(44) P(3) C(56) 98.3(2) yes
C(50) P(3) C(56) 104.0(2) yes
Rh(1) Si(1) C(2) 120.85(15) yes
Rh(1) Si(1) C(8) 108.67(14) yes
Rh(1) Si(1) C(26) 108.83(15) yes
C(2) Si(1) C(8) 103.63(19) yes
C(2) Si(1) C(26) 104.84(19) yes
C(8) Si(1) C(26) 109.6(2) yes
Rh(1) C(1) O(1) 177.1(4) yes
Si(1) C(2) C(3) 121.2(3) yes
Si(1) C(2) C(7) 122.4(3) yes
C(3) C(2) C(7) 116.3(4) yes
C(2) C(3) C(4) 121.1(4) yes
C(3) C(4) C(5) 119.7(4) yes
C(4) C(5) C(6) 120.6(5) yes
C(5) C(6) C(7) 119.1(5) yes
C(2) C(7) C(6) 123.0(5) yes
Si(1) C(8) C(9) 123.7(3) yes
Si(1) C(8) C(13) 116.8(3) yes
C(9) C(8) C(13) 119.2(4) yes
C(8) C(9) C(10) 120.7(4) yes
C(9) C(10) C(11) 119.3(5) yes
C(10) C(11) C(12) 121.4(5) yes
C(11) C(12) C(13) 119.1(4) yes
P(1) C(13) C(8) 115.5(3) yes
P(1) C(13) C(12) 124.1(3) yes
C(8) C(13) C(12) 120.3(4) yes
P(1) C(14) C(15) 120.1(3) yes
P(1) C(14) C(19) 122.2(3) yes
C(15) C(14) C(19) 117.7(4) yes
C(14) C(15) C(16) 121.5(4) yes
C(15) C(16) C(17) 120.4(4) yes
C(16) C(17) C(18) 119.2(4) yes
C(17) C(18) C(19) 120.6(4) yes
C(14) C(19) C(18) 120.5(4) yes
P(1) C(20) C(21) 120.8(3) yes
P(1) C(20) C(25) 120.9(3) yes
C(21) C(20) C(25) 118.2(4) yes
C(20) C(21) C(22) 120.1(5) yes
C(21) C(22) C(23) 120.7(5) yes
C(22) C(23) C(24) 119.8(5) yes
C(23) C(24) C(25) 119.9(5) yes
C(20) C(25) C(24) 121.2(4) yes
Si(1) C(26) C(27) 125.0(3) yes
Si(1) C(26) C(31) 116.5(3) yes
C(27) C(26) C(31) 118.5(4) yes
C(26) C(27) C(28) 121.4(4) yes
C(27) C(28) C(29) 119.6(4) yes
C(28) C(29) C(30) 120.7(4) yes
C(29) C(30) C(31) 119.6(4) yes
P(2) C(31) C(26) 115.5(3) yes
P(2) C(31) C(30) 124.4(3) yes
C(26) C(31) C(30) 120.0(4) yes
P(2) C(32) C(33) 122.9(3) yes
P(2) C(32) C(37) 118.2(3) yes
C(33) C(32) C(37) 118.8(4) yes
C(32) C(33) C(34) 120.4(4) yes
C(33) C(34) C(35) 120.2(5) yes
C(34) C(35) C(36) 119.5(4) yes
C(35) C(36) C(37) 120.8(5) yes
C(32) C(37) C(36) 120.1(4) yes
P(2) C(38) C(39) 122.2(3) yes
P(2) C(38) C(43) 120.1(3) yes
C(39) C(38) C(43) 117.5(4) yes
C(38) C(39) C(40) 121.0(4) yes
C(39) C(40) C(41) 120.9(5) yes
C(40) C(41) C(42) 118.9(5) yes
C(41) C(42) C(43) 120.9(5) yes
C(38) C(43) C(42) 120.9(4) yes
P(3) C(44) C(45) 118.8(4) yes
P(3) C(44) C(49) 122.1(4) yes
C(45) C(44) C(49) 118.7(5) yes
C(44) C(45) C(46) 119.7(5) yes
C(45) C(46) C(47) 120.0(6) yes
C(46) C(47) C(48) 120.4(7) yes
C(47) C(48) C(49) 120.8(8) yes
C(44) C(49) C(48) 120.2(6) yes
P(3) C(50) C(51) 118.5(4) yes
P(3) C(50) C(55) 123.1(4) yes
C(51) C(50) C(55) 118.3(4) yes
C(50) C(51) C(52) 121.5(5) yes
C(51) C(52) C(53) 120.1(5) yes
C(52) C(53) C(54) 119.8(5) yes
C(53) C(54) C(55) 120.4(6) yes
C(50) C(55) C(54) 119.7(5) yes
P(3) C(56) C(57) 124.6(3) yes
P(3) C(56) C(61) 116.2(3) yes
C(57) C(56) C(61) 119.1(4) yes
C(56) C(57) C(58) 120.6(4) yes
C(57) C(58) C(59) 119.9(4) yes
C(58) C(59) C(60) 119.7(5) yes
C(59) C(60) C(61) 120.3(5) yes
C(56) C(61) C(60) 120.3(4) yes
C(2) C(3) H(1) 119.2 no
C(4) C(3) H(1) 119.7 no
C(3) C(4) H(2) 120.2 no
C(5) C(4) H(2) 120.1 no
C(4) C(5) H(3) 119.5 no
C(6) C(5) H(3) 119.9 no
C(5) C(6) H(4) 120.3 no
C(7) C(6) H(4) 120.5 no
C(2) C(7) H(5) 118.1 no
C(6) C(7) H(5) 118.8 no
C(8) C(9) H(6) 119.7 no
C(10) C(9) H(6) 119.6 no
C(9) C(10) H(7) 120.6 no
C(11) C(10) H(7) 120.1 no
C(10) C(11) H(8) 119.2 no
C(12) C(11) H(8) 119.4 no
C(11) C(12) H(9) 120.6 no
C(13) C(12) H(9) 120.3 no
C(14) C(15) H(10) 119.2 no
C(16) C(15) H(10) 119.3 no
C(15) C(16) H(11) 119.8 no
C(17) C(16) H(11) 119.8 no
C(16) C(17) H(12) 120.3 no
C(18) C(17) H(12) 120.5 no
C(17) C(18) H(13) 119.7 no
C(19) C(18) H(13) 119.7 no
C(14) C(19) H(14) 119.6 no
C(18) C(19) H(14) 119.9 no
C(20) C(21) H(15) 119.3 no
C(22) C(21) H(15) 120.6 no
C(21) C(22) H(16) 119.8 no
C(23) C(22) H(16) 119.5 no
C(22) C(23) H(17) 120.0 no
C(24) C(23) H(17) 120.2 no
C(23) C(24) H(18) 119.5 no
C(25) C(24) H(18) 120.5 no
C(20) C(25) H(19) 118.9 no
C(24) C(25) H(19) 119.9 no
C(26) C(27) H(20) 118.8 no
C(28) C(27) H(20) 119.8 no
C(27) C(28) H(21) 120.0 no
C(29) C(28) H(21) 120.4 no
C(28) C(29) H(22) 119.6 no
C(30) C(29) H(22) 119.7 no
C(29) C(30) H(23) 120.6 no
C(31) C(30) H(23) 119.8 no
C(32) C(33) H(24) 119.5 no
C(34) C(33) H(24) 120.1 no
C(33) C(34) H(25) 120.3 no
C(35) C(34) H(25) 119.5 no
C(34) C(35) H(26) 120.2 no
C(36) C(35) H(26) 120.3 no
C(35) C(36) H(27) 119.5 no
C(37) C(36) H(27) 119.7 no
C(32) C(37) H(28) 119.4 no
C(36) C(37) H(28) 120.5 no
C(38) C(39) H(29) 119.0 no
C(40) C(39) H(29) 120.0 no
C(39) C(40) H(30) 120.0 no
C(41) C(40) H(30) 119.1 no
C(40) C(41) H(31) 121.0 no
C(42) C(41) H(31) 120.2 no
C(41) C(42) H(32) 119.4 no
C(43) C(42) H(32) 119.7 no
C(38) C(43) H(33) 119.5 no
C(42) C(43) H(33) 119.6 no
C(44) C(45) H(34) 119.6 no
C(46) C(45) H(34) 120.6 no
C(45) C(46) H(35) 120.3 no
C(47) C(46) H(35) 119.6 no
C(46) C(47) H(36) 119.8 no
C(48) C(47) H(36) 119.7 no
C(47) C(48) H(37) 119.6 no
C(49) C(48) H(37) 119.5 no
C(44) C(49) H(38) 119.3 no
C(48) C(49) H(38) 120.5 no
C(50) C(51) H(39) 118.9 no
C(52) C(51) H(39) 119.6 no
C(51) C(52) H(40) 119.7 no
C(53) C(52) H(40) 120.1 no
C(52) C(53) H(41) 119.8 no
C(54) C(53) H(41) 120.4 no
C(53) C(54) H(42) 119.5 no
C(55) C(54) H(42) 120.1 no
C(50) C(55) H(43) 119.8 no
C(54) C(55) H(43) 120.5 no
C(56) C(57) H(44) 119.4 no
C(58) C(57) H(44) 119.9 no
C(57) C(58) H(45) 120.1 no
C(59) C(58) H(45) 119.9 no
C(58) C(59) H(46) 120.0 no
C(60) C(59) H(46) 120.3 no
C(59) C(60) H(47) 119.5 no
C(61) C(60) H(47) 120.2 no
C(56) C(61) H(48) 119.6 no
C(60) C(61) H(48) 120.0 no

loop_
_geom_bond_atom_site_label_1
_geom_bond_atom_site_label_2
_geom_bond_distance
_geom_bond_publ_flag
Rh(1) P(1) 2.3780(12) yes
Rh(1) P(2) 2.3594(11) yes
Rh(1) P(3) 2.3945(11) yes
Rh(1) Si(1) 2.3531(11) yes
Rh(1) C(1) 1.879(4) yes
P(1) C(13) 1.847(4) yes
P(1) C(14) 1.851(4) yes
P(1) C(20) 1.837(4) yes
P(2) C(31) 1.849(4) yes
P(2) C(32) 1.846(4) yes
P(2) C(38) 1.823(4) yes
P(3) C(44) 1.848(5) yes
P(3) C(50) 1.832(4) yes
P(3) C(56) 1.837(4) yes
Si(1) C(2) 1.885(4) yes
Si(1) C(8) 1.888(4) yes
Si(1) C(26) 1.886(4) yes
O(1) C(1) 1.150(5) yes
C(2) C(3) 1.407(6) yes
C(2) C(7) 1.399(7) yes
C(3) C(4) 1.401(7) yes
C(4) C(5) 1.380(8) yes
C(5) C(6) 1.377(8) yes
C(6) C(7) 1.379(7) yes
C(8) C(9) 1.403(7) yes
C(8) C(13) 1.396(5) yes
C(9) C(10) 1.386(7) yes
C(10) C(11) 1.384(7) yes
C(11) C(12) 1.389(7) yes
C(12) C(13) 1.400(6) yes
C(14) C(15) 1.382(5) yes
C(14) C(19) 1.417(6) yes
C(15) C(16) 1.383(6) yes
C(16) C(17) 1.375(7) yes
C(17) C(18) 1.396(6) yes
C(18) C(19) 1.369(6) yes
C(20) C(21) 1.410(6) yes
C(20) C(25) 1.391(7) yes
C(21) C(22) 1.391(6) yes
C(22) C(23) 1.378(9) yes
C(23) C(24) 1.386(8) yes
C(24) C(25) 1.391(7) yes
C(26) C(27) 1.397(6) yes
C(26) C(31) 1.405(6) yes
C(27) C(28) 1.386(6) yes
C(28) C(29) 1.386(7) yes
C(29) C(30) 1.386(6) yes
C(30) C(31) 1.411(6) yes
C(32) C(33) 1.398(7) yes
C(32) C(37) 1.378(6) yes
C(33) C(34) 1.390(7) yes
C(34) C(35) 1.385(8) yes
C(35) C(36) 1.366(8) yes
C(36) C(37) 1.401(7) yes
C(38) C(39) 1.386(6) yes
C(38) C(43) 1.417(6) yes
C(39) C(40) 1.387(8) yes
C(40) C(41) 1.383(7) yes
C(41) C(42) 1.382(9) yes
C(42) C(43) 1.374(8) yes
C(44) C(45) 1.372(7) yes
C(44) C(49) 1.380(9) yes
C(45) C(46) 1.416(9) yes
C(46) C(47) 1.353(11) yes
C(47) C(48) 1.337(12) yes
C(48) C(49) 1.395(11) yes
C(50) C(51) 1.378(7) yes
C(50) C(55) 1.403(8) yes
C(51) C(52) 1.389(7) yes
C(52) C(53) 1.364(9) yes
C(53) C(54) 1.384(9) yes
C(54) C(55) 1.397(8) yes
C(56) C(57) 1.379(6) yes
C(56) C(61) 1.382(6) yes
C(57) C(58) 1.399(7) yes
C(58) C(59) 1.376(7) yes
C(59) C(60) 1.376(8) yes
C(60) C(61) 1.394(7) yes
C(3) H(1) 0.950 no
C(4) H(2) 0.950 no
C(5) H(3) 0.950 no
C(6) H(4) 0.950 no
C(7) H(5) 0.950 no
C(9) H(6) 0.950 no
C(10) H(7) 0.950 no
C(11) H(8) 0.950 no
C(12) H(9) 0.950 no
C(15) H(10) 0.950 no
C(16) H(11) 0.950 no
C(17) H(12) 0.950 no
C(18) H(13) 0.950 no
C(19) H(14) 0.950 no
C(21) H(15) 0.950 no
C(22) H(16) 0.950 no
C(23) H(17) 0.950 no
C(24) H(18) 0.950 no
C(25) H(19) 0.950 no
C(27) H(20) 0.950 no
C(28) H(21) 0.950 no
C(29) H(22) 0.950 no
C(30) H(23) 0.950 no
C(33) H(24) 0.950 no
C(34) H(25) 0.950 no
C(35) H(26) 0.950 no
C(36) H(27) 0.950 no
C(37) H(28) 0.950 no
C(39) H(29) 0.950 no
C(40) H(30) 0.950 no
C(41) H(31) 0.950 no
C(42) H(32) 0.950 no
C(43) H(33) 0.950 no
C(45) H(34) 0.950 no
C(46) H(35) 0.950 no
C(47) H(36) 0.950 no
C(48) H(37) 0.950 no
C(49) H(38) 0.950 no
C(51) H(39) 0.950 no
C(52) H(40) 0.950 no
C(53) H(41) 0.950 no
C(54) H(42) 0.950 no
C(55) H(43) 0.950 no
C(57) H(44) 0.950 no
C(58) H(45) 0.950 no
C(59) H(46) 0.950 no
C(60) H(47) 0.950 no
C(61) H(48) 0.950 no

loop_
_geom_contact_atom_site_label_1
_geom_contact_atom_site_label_2
_geom_contact_distance
_geom_contact_site_symmetry_2
Rh(1) O(1) 3.028(3) .
Rh(1) C(8) 3.456(4) .
Rh(1) C(13) 3.483(4) .
Rh(1) C(14) 3.596(4) .
Rh(1) C(26) 3.458(4) .
Rh(1) C(31) 3.445(4) .
Rh(1) C(56) 3.569(4) .
P(1) Si(1) 3.0444(15) .
P(1) C(8) 2.753(4) .
P(1) C(12) 2.876(5) .
P(1) C(15) 2.811(4) .
P(1) C(19) 2.868(4) .
P(1) C(21) 2.830(4) .
P(1) C(25) 2.816(5) .
P(2) Si(1) 3.0496(15) .
P(2) C(1) 3.510(4) .
P(2) C(26) 2.762(4) .
P(2) C(30) 2.892(4) .
P(2) C(33) 2.858(5) .
P(2) C(37) 2.777(4) .
P(2) C(39) 2.817(5) .
P(2) C(43) 2.814(5) .
P(3) C(1) 3.085(4) .
P(3) C(45) 2.782(5) .
P(3) C(49) 2.833(7) .
P(3) C(51) 2.769(4) .
P(3) C(55) 2.853(5) .
P(3) C(57) 2.854(5) .
P(3) C(61) 2.743(5) .
Si(1) P(1) 3.0444(15) .
Si(1) P(2) 3.0496(15) .
Si(1) C(1) 2.911(5) .
Si(1) C(3) 2.878(4) .
Si(1) C(7) 2.888(5) .
Si(1) C(9) 2.911(5) .
Si(1) C(13) 2.810(4) .
Si(1) C(27) 2.920(4) .
Si(1) C(31) 2.810(4) .
O(1) Rh(1) 3.028(3) .
O(1) C(3) 3.325(6) .
O(1) C(28) 3.410(6) 2_645
O(1) C(29) 3.429(6) 2_645
O(1) C(45) 3.450(6) .
C(1) P(2) 3.510(4) .
C(1) P(3) 3.085(4) .
C(1) Si(1) 2.911(5) .
C(1) C(2) 3.347(6) .
C(1) C(3) 3.451(6) .
C(1) C(44) 3.410(6) .
C(1) C(45) 3.326(7) .
C(2) C(1) 3.347(6) .
C(2) C(4) 2.445(6) .
C(2) C(5) 2.812(6) .
C(2) C(6) 2.442(7) .
C(2) C(8) 2.966(5) .
C(2) C(9) 3.567(6) .
C(2) C(26) 2.989(6) .
C(2) C(27) 3.338(6) .
C(3) Si(1) 2.878(4) .
C(3) O(1) 3.325(6) .
C(3) C(1) 3.451(6) .
C(3) C(5) 2.405(7) .
C(3) C(6) 2.777(8) .
C(3) C(7) 2.384(7) .
C(3) C(26) 3.357(6) .
C(3) C(27) 3.421(6) .
C(4) C(2) 2.445(6) .
C(4) C(6) 2.395(8) .
C(4) C(7) 2.751(7) .
C(4) C(60) 3.506(7) 2_655
C(5) C(2) 2.812(6) .
C(5) C(3) 2.405(7) .
C(5) C(7) 2.376(7) .
C(6) C(2) 2.442(7) .
C(6) C(3) 2.777(8) .
C(6) C(4) 2.395(8) .
C(7) Si(1) 2.888(5) .
C(7) C(3) 2.384(7) .
C(7) C(4) 2.751(7) .
C(7) C(5) 2.376(7) .
C(7) C(8) 3.186(6) .
C(7) C(9) 3.548(7) .
C(7) C(15) 3.452(7) .
C(8) Rh(1) 3.456(4) .
C(8) P(1) 2.753(4) .
C(8) C(2) 2.966(5) .
C(8) C(7) 3.186(6) .
C(8) C(10) 2.424(7) .
C(8) C(11) 2.780(7) .
C(8) C(12) 2.425(6) .
C(8) C(26) 3.084(6) .
C(9) Si(1) 2.911(5) .
C(9) C(2) 3.567(6) .
C(9) C(7) 3.548(7) .
C(9) C(11) 2.391(7) .
C(9) C(12) 2.786(6) .
C(9) C(13) 2.414(6) .
C(9) C(26) 3.527(7) .
C(10) C(8) 2.424(7) .
C(10) C(12) 2.418(7) .
C(10) C(13) 2.791(7) .
C(10) C(18) 3.499(7) 2_555
C(11) C(8) 2.780(7) .
C(11) C(9) 2.391(7) .
C(11) C(13) 2.404(7) .
C(12) P(1) 2.876(5) .
C(12) C(8) 2.425(6) .
C(12) C(9) 2.786(6) .
C(12) C(10) 2.418(7) .
C(12) C(14) 3.478(6) .
C(12) C(19) 3.582(6) .
C(12) C(20) 3.210(7) .
C(12) C(21) 3.177(7) .
C(13) Rh(1) 3.483(4) .
C(13) Si(1) 2.810(4) .
C(13) C(9) 2.414(6) .
C(13) C(10) 2.791(7) .
C(13) C(11) 2.404(7) .
C(13) C(14) 2.836(6) .
C(13) C(19) 3.490(6) .
C(13) C(20) 2.884(6) .
C(13) C(21) 3.188(6) .
C(14) Rh(1) 3.596(4) .
C(14) C(12) 3.478(6) .
C(14) C(13) 2.836(6) .
C(14) C(16) 2.413(6) .
C(14) C(17) 2.801(6) .
C(14) C(18) 2.419(6) .
C(14) C(20) 2.840(5) .
C(14) C(25) 3.151(6) .
C(14) C(61) 3.481(7) .
C(15) P(1) 2.811(4) .
C(15) C(7) 3.452(7) .
C(15) C(17) 2.393(7) .
C(15) C(18) 2.755(6) .
C(15) C(19) 2.395(6) .
C(15) C(61) 3.347(7) .
C(16) C(14) 2.413(6) .
C(16) C(18) 2.390(7) .
C(16) C(19) 2.764(6) .
C(17) C(14) 2.801(6) .
C(17) C(15) 2.393(7) .
C(17) C(19) 2.402(6) .
C(17) C(35) 3.347(8) 2_545
C(17) C(36) 3.530(8) 2_545
C(18) C(10) 3.499(7) 2_545
C(18) C(14) 2.419(6) .
C(18) C(15) 2.755(6) .
C(18) C(16) 2.390(7) .
C(18) C(34) 3.544(8) 2_545
C(18) C(35) 3.412(7) 2_545
C(18) C(36) 3.501(8) 2_545
C(19) P(1) 2.868(4) .
C(19) C(12) 3.582(6) .
C(19) C(13) 3.490(6) .
C(19) C(15) 2.395(6) .
C(19) C(16) 2.764(6) .
C(19) C(17) 2.402(6) .
C(19) C(20) 3.108(6) .
C(19) C(25) 3.104(6) .
C(20) C(12) 3.210(7) .
C(20) C(13) 2.884(6) .
C(20) C(14) 2.840(5) .
C(20) C(19) 3.108(6) .
C(20) C(22) 2.427(6) .
C(20) C(23) 2.803(6) .
C(20) C(24) 2.423(7) .
C(21) P(1) 2.830(4) .
C(21) C(12) 3.177(7) .
C(21) C(13) 3.188(6) .
C(21) C(23) 2.406(8) .
C(21) C(24) 2.777(8) .
C(21) C(25) 2.402(7) .
C(21) C(37) 3.390(7) .
C(22) C(20) 2.427(6) .
C(22) C(24) 2.391(9) .
C(22) C(25) 2.765(7) .
C(22) C(28) 3.575(8) 2_545
C(23) C(20) 2.803(6) .
C(23) C(21) 2.406(8) .
C(23) C(25) 2.404(7) .
C(24) C(20) 2.423(7) .
C(24) C(21) 2.777(8) .
C(24) C(22) 2.391(9) .
C(25) P(1) 2.816(5) .
C(25) C(14) 3.151(6) .
C(25) C(19) 3.104(6) .
C(25) C(21) 2.402(7) .
C(25) C(22) 2.765(7) .
C(25) C(23) 2.404(7) .
C(25) C(56) 3.381(7) .
C(25) C(57) 3.390(7) .
C(26) Rh(1) 3.458(4) .
C(26) P(2) 2.762(4) .
C(26) C(2) 2.989(6) .
C(26) C(3) 3.357(6) .
C(26) C(8) 3.084(6) .
C(26) C(9) 3.527(7) .
C(26) C(28) 2.427(6) .
C(26) C(29) 2.799(6) .
C(26) C(30) 2.439(6) .
C(27) Si(1) 2.920(4) .
C(27) C(2) 3.338(6) .
C(27) C(3) 3.421(6) .
C(27) C(29) 2.396(7) .
C(27) C(30) 2.778(6) .
C(27) C(31) 2.408(6) .
C(28) O(1) 3.410(6) 2_655
C(28) C(22) 3.575(8) 2_555
C(28) C(26) 2.427(6) .
C(28) C(30) 2.408(6) .
C(28) C(31) 2.791(6) .
C(29) O(1) 3.429(6) 2_655
C(29) C(26) 2.799(6) .
C(29) C(27) 2.396(7) .
C(29) C(31) 2.417(6) .
C(30) P(2) 2.892(4) .
C(30) C(26) 2.439(6) .
C(30) C(27) 2.778(6) .
C(30) C(28) 2.408(6) .
C(30) C(32) 3.546(6) .
C(30) C(33) 3.351(6) .
C(30) C(38) 3.190(6) .
C(30) C(39) 3.237(7) .
C(31) Rh(1) 3.445(4) .
C(31) Si(1) 2.810(4) .
C(31) C(27) 2.408(6) .
C(31) C(28) 2.791(6) .
C(31) C(29) 2.417(6) .
C(31) C(32) 2.870(5) .
C(31) C(33) 3.219(6) .
C(31) C(38) 2.867(6) .
C(31) C(39) 3.232(7) .
C(32) C(30) 3.546(6) .
C(32) C(31) 2.870(5) .
C(32) C(34) 2.419(7) .
C(32) C(35) 2.794(6) .
C(32) C(36) 2.408(6) .
C(32) C(38) 2.789(6) .
C(32) C(43) 3.029(7) .
C(33) P(2) 2.858(5) .
C(33) C(30) 3.351(6) .
C(33) C(31) 3.219(6) .
C(33) C(35) 2.405(7) .
C(33) C(36) 2.756(7) .
C(33) C(37) 2.390(7) .
C(33) C(38) 3.337(7) .
C(33) C(43) 3.446(8) .
C(34) C(18) 3.544(8) 2_555
C(34) C(32) 2.419(7) .
C(34) C(36) 2.376(8) .
C(34) C(37) 2.766(8) .
C(35) C(17) 3.347(8) 2_555
C(35) C(18) 3.412(7) 2_555
C(35) C(32) 2.794(6) .
C(35) C(33) 2.405(7) .
C(35) C(37) 2.406(7) .
C(36) C(17) 3.530(8) 2_555
C(36) C(18) 3.501(8) 2_555
C(36) C(32) 2.408(6) .
C(36) C(33) 2.756(7) .
C(36) C(34) 2.376(8) .
C(37) P(2) 2.777(4) .
C(37) C(21) 3.390(7) .
C(37) C(33) 2.390(7) .
C(37) C(34) 2.766(8) .
C(37) C(35) 2.406(7) .
C(37) C(51) 3.412(7) .
C(38) C(30) 3.190(6) .
C(38) C(31) 2.867(6) .
C(38) C(32) 2.789(6) .
C(38) C(33) 3.337(7) .
C(38) C(40) 2.413(7) .
C(38) C(41) 2.811(7) .
C(38) C(42) 2.428(7) .
C(39) P(2) 2.817(5) .
C(39) C(30) 3.237(7) .
C(39) C(31) 3.232(7) .
C(39) C(41) 2.410(7) .
C(39) C(42) 2.762(7) .
C(39) C(43) 2.396(6) .
C(39) C(45) 3.394(8) .
C(40) C(38) 2.413(7) .
C(40) C(42) 2.381(8) .
C(40) C(43) 2.755(8) .
C(41) C(38) 2.811(7) .
C(41) C(39) 2.410(7) .
C(41) C(43) 2.398(8) .
C(42) C(38) 2.428(7) .
C(42) C(39) 2.762(7) .
C(42) C(40) 2.381(8) .
C(42) C(54) 3.565(9) .
C(42) C(55) 3.590(9) .
C(43) P(2) 2.814(5) .
C(43) C(32) 3.029(7) .
C(43) C(33) 3.446(8) .
C(43) C(39) 2.396(6) .
C(43) C(40) 2.755(8) .
C(43) C(41) 2.398(8) .
C(43) C(50) 3.567(7) .
C(43) C(54) 3.596(8) .
C(43) C(55) 3.399(8) .
C(44) C(1) 3.410(6) .
C(44) C(46) 2.411(8) .
C(44) C(47) 2.774(9) .
C(44) C(48) 2.405(10) .
C(44) C(50) 2.837(6) .
C(44) C(55) 3.021(7) .
C(44) C(56) 2.787(7) .
C(44) C(61) 3.414(7) .
C(45) P(3) 2.782(5) .
C(45) O(1) 3.450(6) .
C(45) C(1) 3.326(7) .
C(45) C(39) 3.394(8) .
C(45) C(47) 2.398(9) .
C(45) C(48) 2.740(11) .
C(45) C(49) 2.367(9) .
C(45) C(55) 3.565(7) .
C(46) C(44) 2.411(8) .
C(46) C(48) 2.334(12) .
C(46) C(49) 2.737(10) .
C(47) C(44) 2.774(9) .
C(47) C(45) 2.398(9) .
C(47) C(49) 2.376(10) .
C(48) C(44) 2.405(10) .
C(48) C(45) 2.740(11) .
C(48) C(46) 2.334(12) .
C(49) P(3) 2.833(7) .
C(49) C(45) 2.367(9) .
C(49) C(46) 2.737(10) .
C(49) C(47) 2.376(10) .
C(49) C(50) 3.520(8) .
C(49) C(55) 3.445(9) .
C(49) C(56) 2.995(8) .
C(49) C(57) 3.441(8) .
C(49) C(61) 3.570(9) .
C(50) C(43) 3.567(7) .
C(50) C(44) 2.837(6) .
C(50) C(49) 3.520(8) .
C(50) C(52) 2.414(7) .
C(50) C(53) 2.794(7) .
C(50) C(54) 2.422(8) .
C(50) C(56) 2.891(6) .
C(50) C(57) 3.139(7) .
C(51) P(3) 2.769(4) .
C(51) C(37) 3.412(7) .
C(51) C(53) 2.386(8) .
C(51) C(54) 2.749(9) .
C(51) C(55) 2.387(8) .
C(51) C(56) 3.489(6) .
C(51) C(57) 3.515(7) .
C(52) C(50) 2.414(7) .
C(52) C(54) 2.378(9) .
C(52) C(55) 2.770(9) .
C(53) C(50) 2.794(7) .
C(53) C(51) 2.386(8) .
C(53) C(55) 2.414(8) .
C(54) C(42) 3.565(9) .
C(54) C(43) 3.596(8) .
C(54) C(50) 2.422(8) .
C(54) C(51) 2.749(9) .
C(54) C(52) 2.378(9) .
C(55) P(3) 2.853(5) .
C(55) C(42) 3.590(9) .
C(55) C(43) 3.399(8) .
C(55) C(44) 3.021(7) .
C(55) C(45) 3.565(7) .
C(55) C(49) 3.445(9) .
C(55) C(51) 2.387(8) .
C(55) C(52) 2.770(9) .
C(55) C(53) 2.414(8) .
C(56) Rh(1) 3.569(4) .
C(56) C(25) 3.381(7) .
C(56) C(44) 2.787(7) .
C(56) C(49) 2.995(8) .
C(56) C(50) 2.891(6) .
C(56) C(51) 3.489(6) .
C(56) C(58) 2.412(7) .
C(56) C(59) 2.787(7) .
C(56) C(60) 2.408(7) .
C(57) P(3) 2.854(5) .
C(57) C(25) 3.390(7) .
C(57) C(49) 3.441(8) .
C(57) C(50) 3.139(7) .
C(57) C(51) 3.515(7) .
C(57) C(59) 2.402(7) .
C(57) C(60) 2.756(7) .
C(57) C(61) 2.379(6) .
C(58) C(56) 2.412(7) .
C(58) C(60) 2.380(7) .
C(58) C(61) 2.762(7) .
C(59) C(56) 2.787(7) .
C(59) C(57) 2.402(7) .
C(59) C(61) 2.403(7) .
C(60) C(4) 3.506(7) 2_645
C(60) C(56) 2.408(7) .
C(60) C(57) 2.756(7) .
C(60) C(58) 2.380(7) .
C(61) P(3) 2.743(5) .
C(61) C(14) 3.481(7) .
C(61) C(15) 3.347(7) .
C(61) C(44) 3.414(7) .
C(61) C(49) 3.570(9) .
C(61) C(57) 2.379(6) .
C(61) C(58) 2.762(7) .
C(61) C(59) 2.403(7) .
Rh(1) H(10) 3.162 .
Rh(1) H(28) 3.322 .
Rh(1) H(34) 3.351 .
Rh(1) H(48) 3.270 .
P(1) H(9) 3.001 .
P(1) H(10) 2.880 .
P(1) H(14) 2.965 .
P(1) H(15) 2.914 .
P(1) H(19) 2.893 .
P(1) H(28) 3.274 .
P(1) H(39) 3.495 .
P(1) H(48) 3.593 .
P(2) H(23) 3.013 .
P(2) H(24) 2.959 .
P(2) H(28) 2.833 .
P(2) H(29) 2.907 .
P(2) H(33) 2.899 .
P(2) H(34) 3.570 .
P(3) H(34) 2.851 .
P(3) H(38) 2.926 .
P(3) H(39) 2.824 .
P(3) H(43) 2.967 .
P(3) H(44) 2.969 .
P(3) H(48) 2.787 .
Si(1) H(1) 2.954 .
Si(1) H(5) 2.955 .
Si(1) H(6) 3.018 .
Si(1) H(10) 3.362 .
Si(1) H(20) 3.022 .
O(1) H(1) 2.936 .
O(1) H(10) 3.365 .
O(1) H(12) 2.821 2_655
O(1) H(16) 2.994 1_655
O(1) H(21) 2.774 2_645
O(1) H(22) 2.798 2_645
O(1) H(34) 3.090 .
O(1) H(48) 3.425 .
C(1) H(1) 3.149 .
C(1) H(10) 2.907 .
C(1) H(12) 3.590 2_655
C(1) H(21) 3.358 2_645
C(1) H(22) 3.480 2_645
C(1) H(34) 2.862 .
C(1) H(48) 3.003 .
C(2) H(1) 2.046 .
C(2) H(2) 3.300 .
C(2) H(4) 3.294 .
C(2) H(5) 2.028 .
C(2) H(6) 3.471 .
C(2) H(10) 3.063 .
C(2) H(20) 2.972 .
C(2) H(22) 3.579 2_645
C(3) H(2) 2.050 .
C(3) H(3) 3.262 .
C(3) H(5) 3.242 .
C(3) H(12) 3.418 2_655
C(3) H(20) 3.085 .
C(3) H(22) 3.021 2_645
C(3) H(47) 2.975 2_655
C(4) H(1) 2.046 .
C(4) H(3) 2.024 .
C(4) H(4) 3.253 .
C(4) H(8) 3.017 1_655
C(4) H(22) 2.889 2_645
C(4) H(23) 3.375 2_645
C(4) H(46) 3.081 2_655
C(4) H(47) 2.781 2_655
C(5) H(1) 3.260 .
C(5) H(2) 2.030 .
C(5) H(4) 2.029 .
C(5) H(5) 3.229 .
C(5) H(8) 3.545 1_655
C(5) H(22) 3.298 2_645
C(5) H(23) 2.967 2_645
C(5) H(36) 3.033 4_555
C(5) H(41) 3.451 4_655
C(5) H(46) 3.387 2_655
C(6) H(2) 3.251 .
C(6) H(3) 2.025 .
C(6) H(5) 2.016 .
C(6) H(26) 3.598 2_545
C(6) H(30) 3.201 2_645
C(6) H(36) 3.497 4_555
C(7) H(1) 3.247 .
C(7) H(3) 3.235 .
C(7) H(4) 2.033 .
C(7) H(6) 3.577 .
C(7) H(10) 3.100 .
C(7) H(25) 3.389 2_545
C(8) H(5) 2.695 .
C(8) H(6) 2.048 .
C(8) H(7) 3.283 .
C(8) H(9) 3.283 .
C(8) H(13) 3.124 2_555
C(9) H(5) 3.028 .
C(9) H(7) 2.040 .
C(9) H(8) 3.246 .
C(9) H(13) 2.944 2_555
C(9) H(14) 3.468 2_555
C(9) H(20) 3.518 .
C(10) H(2) 3.425 1_455
C(10) H(6) 2.030 .
C(10) H(8) 2.026 .
C(10) H(9) 3.274 .
C(10) H(13) 2.975 2_555
C(10) H(42) 3.082 4_555
C(11) H(2) 3.064 1_455
C(11) H(6) 3.248 .
C(11) H(7) 2.034 .
C(11) H(9) 2.043 .
C(11) H(13) 3.200 2_555
C(11) H(22) 3.432 2_545
C(11) H(23) 3.452 2_545
C(11) H(24) 2.968 2_545
C(11) H(25) 3.384 2_545
C(11) H(42) 3.399 4_555
C(12) H(7) 3.272 .
C(12) H(8) 2.031 .
C(12) H(13) 3.384 2_555
C(12) H(14) 3.210 .
C(12) H(15) 2.752 .
C(12) H(22) 3.538 2_545
C(12) H(24) 3.129 2_545
C(12) H(25) 3.408 2_545
C(13) H(5) 3.184 .
C(13) H(6) 3.271 .
C(13) H(8) 3.261 .
C(13) H(9) 2.050 .
C(13) H(13) 3.331 2_555
C(13) H(14) 3.408 .
C(13) H(15) 2.783 .
C(14) H(5) 3.525 .
C(14) H(9) 3.418 .
C(14) H(10) 2.024 .
C(14) H(11) 3.264 .
C(14) H(13) 3.275 .
C(14) H(14) 2.058 .
C(14) H(19) 2.756 .
C(14) H(48) 3.216 .
C(15) H(5) 3.237 .
C(15) H(11) 2.030 .
C(15) H(12) 3.252 .
C(15) H(14) 3.254 .
C(15) H(47) 3.573 .
C(15) H(48) 2.797 .
C(16) H(1) 3.070 2_645
C(16) H(10) 2.026 .
C(16) H(12) 2.027 .
C(16) H(13) 3.246 .
C(16) H(26) 3.594 2_545
C(16) H(47) 3.429 .
C(16) H(48) 3.501 .
C(17) H(1) 2.934 2_645
C(17) H(10) 3.244 .
C(17) H(11) 2.023 .
C(17) H(13) 2.040 .
C(17) H(14) 3.259 .
C(17) H(26) 3.349 2_545
C(18) H(11) 3.250 .
C(18) H(12) 2.049 .
C(18) H(14) 2.018 .
C(19) H(9) 3.206 .
C(19) H(10) 3.257 .
C(19) H(12) 3.259 .
C(19) H(13) 2.016 .
C(19) H(19) 2.732 .
C(20) H(9) 2.835 .
C(20) H(14) 2.709 .
C(20) H(15) 2.049 .
C(20) H(16) 3.284 .
C(20) H(18) 3.280 .
C(20) H(19) 2.028 .
C(20) H(28) 3.114 .
C(20) H(39) 2.672 .
C(21) H(9) 2.782 .
C(21) H(16) 2.037 .
C(21) H(17) 3.262 .
C(21) H(19) 3.260 .
C(21) H(21) 3.521 2_545
C(21) H(27) 3.275 .
C(21) H(28) 2.655 .
C(21) H(39) 2.786 .
C(22) H(15) 2.045 .
C(22) H(17) 2.027 .
C(22) H(18) 3.246 .
C(22) H(21) 2.955 2_545
C(22) H(27) 3.357 .
C(22) H(28) 3.502 .
C(22) H(39) 3.117 .
C(22) H(40) 3.535 .
C(23) H(15) 3.264 .
C(23) H(16) 2.022 .
C(23) H(18) 2.030 .
C(23) H(19) 3.261 .
C(23) H(21) 3.390 2_545
C(23) H(39) 3.325 .
C(23) H(45) 3.413 3_555
C(24) H(6) 3.510 2_545
C(24) H(16) 3.247 .
C(24) H(17) 2.037 .
C(24) H(19) 2.039 .
C(24) H(39) 3.240 .
C(24) H(44) 3.431 3_555
C(24) H(45) 3.210 3_555
C(25) H(14) 2.729 .
C(25) H(15) 3.259 .
C(25) H(17) 3.264 .
C(25) H(18) 2.045 .
C(25) H(39) 2.926 .
C(26) H(1) 3.028 .
C(26) H(6) 3.192 .
C(26) H(11) 3.206 2_655
C(26) H(20) 2.033 .
C(26) H(21) 3.281 .
C(26) H(23) 3.295 .
C(27) H(1) 3.140 .
C(27) H(6) 3.144 .
C(27) H(11) 3.104 2_655
C(27) H(21) 2.035 .
C(27) H(22) 3.251 .
C(28) H(9) 3.371 2_555
C(28) H(10) 3.395 2_655
C(28) H(11) 3.010 2_655
C(28) H(16) 3.590 2_555
C(28) H(20) 2.033 .
C(28) H(22) 2.030 .
C(28) H(23) 3.267 .
C(28) H(48) 3.442 2_655
C(29) H(8) 3.144 2_555
C(29) H(9) 2.947 2_555
C(29) H(10) 3.366 2_655
C(29) H(11) 2.992 2_655
C(29) H(20) 3.253 .
C(29) H(21) 2.038 .
C(29) H(23) 2.040 .
C(30) H(3) 3.576 2_655
C(30) H(8) 3.058 2_555
C(30) H(9) 3.218 2_555
C(30) H(11) 3.125 2_655
C(30) H(21) 3.265 .
C(30) H(22) 2.032 .
C(30) H(24) 2.637 .
C(30) H(29) 2.916 .
C(31) H(11) 3.241 2_655
C(31) H(20) 3.262 .
C(31) H(22) 3.276 .
C(31) H(23) 2.056 .
C(31) H(24) 2.869 .
C(31) H(29) 2.889 .
C(32) H(13) 3.459 2_555
C(32) H(23) 3.502 .
C(32) H(24) 2.040 .
C(32) H(25) 3.277 .
C(32) H(27) 3.261 .
C(32) H(28) 2.021 .
C(32) H(33) 2.620 .
C(33) H(8) 3.552 2_555
C(33) H(9) 3.539 2_555
C(33) H(23) 3.140 .
C(33) H(25) 2.041 .
C(33) H(26) 3.263 .
C(33) H(28) 3.248 .
C(33) H(32) 3.497 3_565
C(33) H(33) 3.117 .
C(33) H(42) 3.437 3_565
C(34) H(5) 3.349 2_555
C(34) H(24) 2.039 .
C(34) H(26) 2.035 .
C(34) H(27) 3.234 .
C(34) H(32) 3.172 3_565
C(34) H(42) 3.136 3_565
C(35) H(12) 3.439 2_555
C(35) H(13) 3.569 2_555
C(35) H(24) 3.262 .
C(35) H(25) 2.029 .
C(35) H(27) 2.012 .
C(35) H(28) 3.261 .
C(35) H(31) 2.971 3_565
C(35) H(32) 3.200 3_565
C(36) H(12) 3.343 2_555
C(36) H(13) 3.312 2_555
C(36) H(15) 3.119 .
C(36) H(25) 3.232 .
C(36) H(26) 2.020 .
C(36) H(28) 2.053 .
C(36) H(31) 3.283 3_565
C(36) H(32) 3.545 3_565
C(36) H(35) 3.271 1_455
C(36) H(40) 3.557 .
C(37) H(13) 3.221 2_555
C(37) H(15) 2.863 .
C(37) H(24) 3.246 .
C(37) H(26) 3.265 .
C(37) H(27) 2.045 .
C(37) H(33) 3.009 .
C(37) H(39) 3.166 .
C(38) H(23) 2.795 .
C(38) H(24) 3.204 .
C(38) H(29) 2.025 .
C(38) H(30) 3.267 .
C(38) H(32) 3.284 .
C(38) H(33) 2.059 .
C(38) H(34) 2.934 .
C(39) H(3) 3.424 2_655
C(39) H(4) 3.383 2_655
C(39) H(23) 2.805 .
C(39) H(30) 2.035 .
C(39) H(31) 3.271 .
C(39) H(33) 3.256 .
C(39) H(34) 2.580 .
C(40) H(3) 3.213 2_655
C(40) H(4) 2.974 2_655
C(40) H(29) 2.036 .
C(40) H(30) 3.588 3_665
C(40) H(31) 2.042 .
C(40) H(31) 3.453 3_665
C(40) H(32) 3.238 .
C(40) H(34) 3.115 .
C(40) H(35) 3.446 .
C(41) H(26) 3.480 3_565
C(41) H(29) 3.264 .
C(41) H(30) 2.023 .
C(41) H(30) 3.303 3_665
C(41) H(32) 2.025 .
C(41) H(33) 3.251 .
C(41) H(35) 3.109 3_665
C(42) H(30) 3.236 .
C(42) H(31) 2.033 .
C(42) H(33) 2.020 .
C(42) H(33) 3.466 3_565
C(42) H(41) 3.531 3_565
C(42) H(42) 3.578 .
C(43) H(24) 3.508 .
C(43) H(29) 3.258 .
C(43) H(31) 3.253 .
C(43) H(32) 2.022 .
C(43) H(32) 3.370 3_565
C(44) H(34) 2.018 .
C(44) H(35) 3.268 .
C(44) H(37) 3.258 .
C(44) H(38) 2.022 .
C(44) H(43) 2.532 .
C(44) H(48) 3.375 .
C(45) H(16) 3.377 1_655
C(45) H(29) 3.500 .
C(45) H(35) 2.066 .
C(45) H(36) 3.258 .
C(45) H(38) 3.224 .
C(45) H(43) 2.963 .
C(46) H(16) 3.256 1_655
C(46) H(27) 3.137 1_655
C(46) H(31) 3.259 3_665
C(46) H(34) 2.068 .
C(46) H(36) 2.002 .
C(46) H(37) 3.189 .
C(46) H(40) 3.362 1_655
C(46) H(43) 3.561 .
C(47) H(3) 3.420 4_554
C(47) H(16) 3.450 1_655
C(47) H(34) 3.255 .
C(47) H(35) 2.000 .
C(47) H(37) 1.985 .
C(47) H(38) 3.230 .
C(47) H(40) 2.924 1_655
C(47) H(46) 3.593 3_655
C(48) H(17) 3.349 1_655
C(48) H(35) 3.187 .
C(48) H(36) 1.987 .
C(48) H(38) 2.048 .
C(48) H(43) 3.406 .
C(49) H(34) 3.227 .
C(49) H(36) 3.233 .
C(49) H(37) 2.039 .
C(49) H(43) 2.810 .
C(49) H(44) 3.561 .
C(50) H(28) 3.571 .
C(50) H(33) 3.288 .
C(50) H(38) 3.537 .
C(50) H(39) 2.016 .
C(50) H(40) 3.264 .
C(50) H(42) 3.281 .
C(50) H(43) 2.049 .
C(50) H(44) 2.672 .
C(51) H(28) 2.794 .
C(51) H(33) 3.365 .
C(51) H(40) 2.035 .
C(51) H(41) 3.243 .
C(51) H(43) 3.246 .
C(51) H(44) 2.965 .
C(51) H(45) 3.001 3_555
C(52) H(28) 3.321 .
C(52) H(33) 3.381 .
C(52) H(36) 3.167 1_455
C(52) H(39) 2.033 .
C(52) H(41) 2.013 .
C(52) H(42) 3.231 .
C(52) H(45) 3.004 3_555
C(52) H(46) 3.146 3_555
C(53) H(3) 3.454 4_454
C(53) H(7) 3.495 4_554
C(53) H(33) 3.321 .
C(53) H(36) 3.581 1_455
C(53) H(39) 3.239 .
C(53) H(40) 2.016 .
C(53) H(42) 2.028 .
C(53) H(43) 3.272 .
C(53) H(46) 3.098 3_555
C(54) H(7) 3.158 4_554
C(54) H(25) 3.574 3_565
C(54) H(32) 3.221 .
C(54) H(33) 3.273 .
C(54) H(40) 3.238 .
C(54) H(41) 2.037 .
C(54) H(43) 2.049 .
C(55) H(33) 3.271 .
C(55) H(39) 3.245 .
C(55) H(41) 3.273 .
C(55) H(42) 2.045 .
C(55) H(44) 3.314 .
C(56) H(19) 2.901 .
C(56) H(38) 2.525 .
C(56) H(39) 3.318 .
C(56) H(44) 2.023 .
C(56) H(45) 3.267 .
C(56) H(47) 3.265 .
C(56) H(48) 2.027 .
C(57) H(18) 3.207 3_555
C(57) H(19) 2.991 .
C(57) H(38) 2.697 .
C(57) H(39) 3.438 .
C(57) H(44) 3.539 3_555
C(57) H(45) 2.048 .
C(57) H(45) 3.191 3_555
C(57) H(46) 3.261 .
C(57) H(48) 3.237 .
C(58) H(18) 3.498 .
C(58) H(18) 3.406 3_555
C(58) H(19) 3.174 .
C(58) H(38) 3.446 .
C(58) H(44) 2.046 .
C(58) H(44) 3.134 3_555
C(58) H(46) 2.026 .
C(58) H(47) 3.235 .
C(59) H(2) 3.130 2_645
C(59) H(7) 3.507 2_545
C(59) H(19) 3.275 .
C(59) H(36) 3.494 3_655
C(59) H(37) 3.272 3_655
C(59) H(44) 3.258 .
C(59) H(45) 2.025 .
C(59) H(47) 2.020 .
C(59) H(48) 3.258 .
C(60) H(2) 3.101 2_645
C(60) H(19) 3.202 .
C(60) H(37) 3.463 3_655
C(60) H(45) 3.238 .
C(60) H(46) 2.028 .
C(60) H(48) 2.043 .
C(61) H(10) 3.318 .
C(61) H(19) 3.007 .
C(61) H(38) 3.140 .
C(61) H(44) 3.237 .
C(61) H(46) 3.262 .
C(61) H(47) 2.044 .
H(1) Si(1) 2.954 .
H(1) O(1) 2.936 .
H(1) C(1) 3.149 .
H(1) C(2) 2.046 .
H(1) C(4) 2.046 .
H(1) C(5) 3.260 .
H(1) C(7) 3.247 .
H(1) C(16) 3.070 2_655
H(1) C(17) 2.934 2_655
H(1) C(26) 3.028 .
H(1) C(27) 3.140 .
H(1) H(2) 2.350 .
H(1) H(11) 2.814 2_655
H(1) H(12) 2.578 2_655
H(1) H(20) 3.042 .
H(1) H(22) 3.286 2_645
H(1) H(47) 2.871 2_655
H(2) C(2) 3.300 .
H(2) C(3) 2.050 .
H(2) C(5) 2.030 .
H(2) C(6) 3.251 .
H(2) C(10) 3.425 1_655
H(2) C(11) 3.064 1_655
H(2) C(59) 3.130 2_655
H(2) C(60) 3.101 2_655
H(2) H(1) 2.350 .
H(2) H(3) 2.324 .
H(2) H(7) 3.100 1_655
H(2) H(8) 2.389 1_655
H(2) H(22) 3.096 2_645
H(2) H(23) 3.471 2_645
H(2) H(41) 3.542 4_655
H(2) H(46) 2.577 2_655
H(2) H(47) 2.513 2_655
H(3) C(3) 3.262 .
H(3) C(4) 2.024 .
H(3) C(6) 2.025 .
H(3) C(7) 3.235 .
H(3) C(30) 3.576 2_645
H(3) C(39) 3.424 2_645
H(3) C(40) 3.213 2_645
H(3) C(47) 3.420 4_555
H(3) C(53) 3.454 4_655
H(3) H(2) 2.324 .
H(3) H(4) 2.329 .
H(3) H(8) 3.384 1_655
H(3) H(23) 2.753 2_645
H(3) H(30) 3.252 2_645
H(3) H(36) 2.624 4_555
H(3) H(41) 2.580 4_655
H(3) H(46) 3.164 2_655
H(4) C(2) 3.294 .
H(4) C(4) 3.253 .
H(4) C(5) 2.029 .
H(4) C(7) 2.033 .
H(4) C(39) 3.383 2_645
H(4) C(40) 2.974 2_645
H(4) H(3) 2.329 .
H(4) H(5) 2.320 .
H(4) H(25) 3.403 2_545
H(4) H(26) 2.863 2_545
H(4) H(29) 3.174 2_645
H(4) H(30) 2.377 2_645
H(4) H(36) 3.466 4_555
H(5) Si(1) 2.955 .
H(5) C(2) 2.028 .
H(5) C(3) 3.242 .
H(5) C(5) 3.229 .
H(5) C(6) 2.016 .
H(5) C(8) 2.695 .
H(5) C(9) 3.028 .
H(5) C(13) 3.184 .
H(5) C(14) 3.525 .
H(5) C(15) 3.237 .
H(5) C(34) 3.349 2_545
H(5) H(4) 2.320 .
H(5) H(6) 3.268 .
H(5) H(10) 3.113 .
H(5) H(25) 2.534 2_545
H(5) H(26) 3.478 2_545
H(6) Si(1) 3.018 .
H(6) C(2) 3.471 .
H(6) C(7) 3.577 .
H(6) C(8) 2.048 .
H(6) C(10) 2.030 .
H(6) C(11) 3.248 .
H(6) C(13) 3.271 .
H(6) C(24) 3.510 2_555
H(6) C(26) 3.192 .
H(6) C(27) 3.144 .
H(6) H(5) 3.268 .
H(6) H(7) 2.338 .
H(6) H(13) 3.372 2_555
H(6) H(14) 3.227 2_555
H(6) H(18) 3.317 2_555
H(6) H(20) 2.759 .
H(7) C(8) 3.283 .
H(7) C(9) 2.040 .
H(7) C(11) 2.034 .
H(7) C(12) 3.272 .
H(7) C(53) 3.495 4_555
H(7) C(54) 3.158 4_555
H(7) C(59) 3.507 2_555
H(7) H(2) 3.100 1_455
H(7) H(6) 2.338 .
H(7) H(8) 2.325 .
H(7) H(13) 3.391 2_555
H(7) H(18) 3.547 2_555
H(7) H(19) 3.408 2_555
H(7) H(41) 3.496 4_555
H(7) H(42) 2.855 4_555
H(7) H(46) 3.183 2_555
H(8) C(4) 3.017 1_455
H(8) C(5) 3.545 1_455
H(8) C(9) 3.246 .
H(8) C(10) 2.026 .
H(8) C(12) 2.031 .
H(8) C(13) 3.261 .
H(8) C(29) 3.144 2_545
H(8) C(30) 3.058 2_545
H(8) C(33) 3.552 2_545
H(8) H(2) 2.389 1_455
H(8) H(3) 3.384 1_455
H(8) H(7) 2.325 .
H(8) H(9) 2.338 .
H(8) H(22) 2.814 2_545
H(8) H(23) 2.640 2_545
H(8) H(24) 2.675 2_545
H(8) H(41) 3.409 4_555
H(8) H(42) 3.376 4_555
H(9) P(1) 3.001 .
H(9) C(8) 3.283 .
H(9) C(10) 3.274 .
H(9) C(11) 2.043 .
H(9) C(13) 2.050 .
H(9) C(14) 3.418 .
H(9) C(19) 3.206 .
H(9) C(20) 2.835 .
H(9) C(21) 2.782 .
H(9) C(28) 3.371 2_545
H(9) C(29) 2.947 2_545
H(9) C(30) 3.218 2_545
H(9) C(33) 3.539 2_545
H(9) H(8) 2.338 .
H(9) H(14) 2.622 .
H(9) H(15) 2.586 .
H(9) H(22) 3.043 2_545
H(9) H(23) 3.459 2_545
H(9) H(24) 2.970 2_545
H(10) Rh(1) 3.162 .
H(10) P(1) 2.880 .
H(10) Si(1) 3.362 .
H(10) O(1) 3.365 .
H(10) C(1) 2.907 .
H(10) C(2) 3.063 .
H(10) C(7) 3.100 .
H(10) C(14) 2.024 .
H(10) C(16) 2.026 .
H(10) C(17) 3.244 .
H(10) C(19) 3.257 .
H(10) C(28) 3.395 2_645
H(10) C(29) 3.366 2_645
H(10) C(61) 3.318 .
H(10) H(5) 3.113 .
H(10) H(11) 2.321 .
H(10) H(21) 3.317 2_645
H(10) H(22) 3.220 2_645
H(10) H(48) 2.564 .
H(11) C(14) 3.264 .
H(11) C(15) 2.030 .
H(11) C(17) 2.023 .
H(11) C(18) 3.250 .
H(11) C(26) 3.206 2_645
H(11) C(27) 3.104 2_645
H(11) C(28) 3.010 2_645
H(11) C(29) 2.992 2_645
H(11) C(30) 3.125 2_645
H(11) C(31) 3.241 2_645
H(11) H(1) 2.814 2_645
H(11) H(10) 2.321 .
H(11) H(12) 2.326 .
H(11) H(21) 3.504 2_645
H(11) H(22) 3.442 2_645
H(11) H(29) 3.114 2_645
H(11) H(47) 3.596 .
H(12) O(1) 2.821 2_645
H(12) C(1) 3.590 2_645
H(12) C(3) 3.418 2_645
H(12) C(15) 3.252 .
H(12) C(16) 2.027 .
H(12) C(18) 2.049 .
H(12) C(19) 3.259 .
H(12) C(35) 3.439 2_545
H(12) C(36) 3.343 2_545
H(12) H(1) 2.578 2_645
H(12) H(11) 2.326 .
H(12) H(13) 2.349 .
H(12) H(15) 3.579 2_545
H(12) H(26) 3.394 2_545
H(12) H(27) 3.224 2_545
H(13) C(8) 3.124 2_545
H(13) C(9) 2.944 2_545
H(13) C(10) 2.975 2_545
H(13) C(11) 3.200 2_545
H(13) C(12) 3.384 2_545
H(13) C(13) 3.331 2_545
H(13) C(14) 3.275 .
H(13) C(16) 3.246 .
H(13) C(17) 2.040 .
H(13) C(19) 2.016 .
H(13) C(32) 3.459 2_545
H(13) C(35) 3.569 2_545
H(13) C(36) 3.312 2_545
H(13) C(37) 3.221 2_545
H(13) H(6) 3.372 2_545
H(13) H(7) 3.391 2_545
H(13) H(12) 2.349 .
H(13) H(14) 2.314 .
H(13) H(15) 3.293 2_545
H(13) H(28) 3.525 2_545
H(14) P(1) 2.965 .
H(14) C(9) 3.468 2_545
H(14) C(12) 3.210 .
H(14) C(13) 3.408 .
H(14) C(14) 2.058 .
H(14) C(15) 3.254 .
H(14) C(17) 3.259 .
H(14) C(18) 2.018 .
H(14) C(20) 2.709 .
H(14) C(25) 2.729 .
H(14) H(6) 3.227 2_545
H(14) H(9) 2.622 .
H(14) H(13) 2.314 .
H(14) H(19) 2.617 .
H(15) P(1) 2.914 .
H(15) C(12) 2.752 .
H(15) C(13) 2.783 .
H(15) C(20) 2.049 .
H(15) C(22) 2.045 .
H(15) C(23) 3.264 .
H(15) C(25) 3.259 .
H(15) C(36) 3.119 .
H(15) C(37) 2.863 .
H(15) H(9) 2.586 .
H(15) H(12) 3.579 2_555
H(15) H(13) 3.293 2_555
H(15) H(16) 2.346 .
H(15) H(27) 2.812 .
H(15) H(28) 2.298 .
H(15) H(39) 3.232 .
H(16) O(1) 2.994 1_455
H(16) C(20) 3.284 .
H(16) C(21) 2.037 .
H(16) C(23) 2.022 .
H(16) C(24) 3.247 .
H(16) C(28) 3.590 2_545
H(16) C(45) 3.377 1_455
H(16) C(46) 3.256 1_455
H(16) C(47) 3.450 1_455
H(16) H(15) 2.346 .
H(16) H(17) 2.320 .
H(16) H(21) 2.804 2_545
H(16) H(27) 2.954 .
H(16) H(35) 3.560 1_455
H(16) H(40) 3.578 .
H(17) C(21) 3.262 .
H(17) C(22) 2.027 .
H(17) C(24) 2.037 .
H(17) C(25) 3.264 .
H(17) C(48) 3.349 1_455
H(17) H(16) 2.320 .
H(17) H(18) 2.332 .
H(17) H(21) 3.547 2_545
H(17) H(37) 3.333 1_455
H(17) H(38) 3.292 3_555
H(17) H(45) 3.416 3_555
H(18) C(20) 3.280 .
H(18) C(22) 3.246 .
H(18) C(23) 2.030 .
H(18) C(25) 2.045 .
H(18) C(57) 3.207 3_555
H(18) C(58) 3.498 .
H(18) C(58) 3.406 3_555
H(18) H(6) 3.317 2_545
H(18) H(7) 3.547 2_545
H(18) H(17) 2.332 .
H(18) H(19) 2.348 .
H(18) H(38) 3.485 3_555
H(18) H(44) 2.669 3_555
H(18) H(45) 3.442 .
H(18) H(45) 3.066 3_555
H(19) P(1) 2.893 .
H(19) C(14) 2.756 .
H(19) C(19) 2.732 .
H(19) C(20) 2.028 .
H(19) C(21) 3.260 .
H(19) C(23) 3.261 .
H(19) C(24) 2.039 .
H(19) C(56) 2.901 .
H(19) C(57) 2.991 .
H(19) C(58) 3.174 .
H(19) C(59) 3.275 .
H(19) C(60) 3.202 .
H(19) C(61) 3.007 .
H(19) H(7) 3.408 2_545
H(19) H(14) 2.617 .
H(19) H(18) 2.348 .
H(19) H(39) 3.440 .
H(19) H(44) 3.477 .
H(19) H(48) 3.505 .
H(20) Si(1) 3.022 .
H(20) C(2) 2.972 .
H(20) C(3) 3.085 .
H(20) C(9) 3.518 .
H(20) C(26) 2.033 .
H(20) C(28) 2.033 .
H(20) C(29) 3.253 .
H(20) C(31) 3.262 .
H(20) H(1) 3.042 .
H(20) H(6) 2.759 .
H(20) H(21) 2.333 .
H(20) H(47) 3.156 2_655
H(21) O(1) 2.774 2_655
H(21) C(1) 3.358 2_655
H(21) C(21) 3.521 2_555
H(21) C(22) 2.955 2_555
H(21) C(23) 3.390 2_555
H(21) C(26) 3.281 .
H(21) C(27) 2.035 .
H(21) C(29) 2.038 .
H(21) C(30) 3.265 .
H(21) H(10) 3.317 2_655
H(21) H(11) 3.504 2_655
H(21) H(16) 2.804 2_555
H(21) H(17) 3.547 2_555
H(21) H(20) 2.333 .
H(21) H(22) 2.335 .
H(21) H(48) 2.852 2_655
H(22) O(1) 2.798 2_655
H(22) C(1) 3.480 2_655
H(22) C(2) 3.579 2_655
H(22) C(3) 3.021 2_655
H(22) C(4) 2.889 2_655
H(22) C(5) 3.298 2_655
H(22) C(11) 3.432 2_555
H(22) C(12) 3.538 2_555
H(22) C(27) 3.251 .
H(22) C(28) 2.030 .
H(22) C(30) 2.032 .
H(22) C(31) 3.276 .
H(22) H(1) 3.286 2_655
H(22) H(2) 3.096 2_655
H(22) H(8) 2.814 2_555
H(22) H(9) 3.043 2_555
H(22) H(10) 3.220 2_655
H(22) H(11) 3.442 2_655
H(22) H(21) 2.335 .
H(22) H(23) 2.340 .
H(23) P(2) 3.013 .
H(23) C(4) 3.375 2_655
H(23) C(5) 2.967 2_655
H(23) C(11) 3.452 2_555
H(23) C(26) 3.295 .
H(23) C(28) 3.267 .
H(23) C(29) 2.040 .
H(23) C(31) 2.056 .
H(23) C(32) 3.502 .
H(23) C(33) 3.140 .
H(23) C(38) 2.795 .
H(23) C(39) 2.805 .
H(23) H(2) 3.471 2_655
H(23) H(3) 2.753 2_655
H(23) H(8) 2.640 2_555
H(23) H(9) 3.459 2_555
H(23) H(22) 2.340 .
H(23) H(24) 2.330 .
H(23) H(29) 2.712 .
H(24) P(2) 2.959 .
H(24) C(11) 2.968 2_555
H(24) C(12) 3.129 2_555
H(24) C(30) 2.637 .
H(24) C(31) 2.869 .
H(24) C(32) 2.040 .
H(24) C(34) 2.039 .
H(24) C(35) 3.262 .
H(24) C(37) 3.246 .
H(24) C(38) 3.204 .
H(24) C(43) 3.508 .
H(24) H(8) 2.675 2_555
H(24) H(9) 2.970 2_555
H(24) H(23) 2.330 .
H(24) H(25) 2.345 .
H(24) H(33) 3.427 .
H(24) H(42) 3.203 3_565
H(25) C(7) 3.389 2_555
H(25) C(11) 3.384 2_555
H(25) C(12) 3.408 2_555
H(25) C(32) 3.277 .
H(25) C(33) 2.041 .
H(25) C(35) 2.029 .
H(25) C(36) 3.232 .
H(25) C(54) 3.574 3_565
H(25) H(4) 3.403 2_555
H(25) H(5) 2.534 2_555
H(25) H(24) 2.345 .
H(25) H(26) 2.331 .
H(25) H(32) 3.466 3_565
H(25) H(42) 2.654 3_565
H(26) C(6) 3.598 2_555
H(26) C(16) 3.594 2_555
H(26) C(17) 3.349 2_555
H(26) C(33) 3.263 .
H(26) C(34) 2.035 .
H(26) C(36) 2.020 .
H(26) C(37) 3.265 .
H(26) C(41) 3.480 3_565
H(26) H(4) 2.863 2_555
H(26) H(5) 3.478 2_555
H(26) H(12) 3.394 2_555
H(26) H(25) 2.331 .
H(26) H(27) 2.313 .
H(26) H(29) 3.284 1_455
H(26) H(30) 2.914 1_455
H(26) H(31) 2.688 3_565
H(26) H(32) 3.493 3_565
H(26) H(35) 3.313 1_455
H(27) C(21) 3.275 .
H(27) C(22) 3.357 .
H(27) C(32) 3.261 .
H(27) C(34) 3.234 .
H(27) C(35) 2.012 .
H(27) C(37) 2.045 .
H(27) C(46) 3.137 1_455
H(27) H(12) 3.224 2_555
H(27) H(15) 2.812 .
H(27) H(16) 2.954 .
H(27) H(26) 2.313 .
H(27) H(28) 2.353 .
H(27) H(31) 3.237 3_565
H(27) H(35) 2.574 1_455
H(27) H(40) 3.172 .
H(28) Rh(1) 3.322 .
H(28) P(1) 3.274 .
H(28) P(2) 2.833 .
H(28) C(20) 3.114 .
H(28) C(21) 2.655 .
H(28) C(22) 3.502 .
H(28) C(32) 2.021 .
H(28) C(33) 3.248 .
H(28) C(35) 3.261 .
H(28) C(36) 2.053 .
H(28) C(50) 3.571 .
H(28) C(51) 2.794 .
H(28) C(52) 3.321 .
H(28) H(13) 3.525 2_555
H(28) H(15) 2.298 .
H(28) H(27) 2.353 .
H(28) H(33) 3.292 .
H(28) H(39) 2.371 .
H(28) H(40) 3.325 .
H(29) P(2) 2.907 .
H(29) C(30) 2.916 .
H(29) C(31) 2.889 .
H(29) C(38) 2.025 .
H(29) C(40) 2.036 .
H(29) C(41) 3.264 .
H(29) C(43) 3.258 .
H(29) C(45) 3.500 .
H(29) H(4) 3.174 2_655
H(29) H(11) 3.114 2_655
H(29) H(23) 2.712 .
H(29) H(26) 3.284 1_655
H(29) H(30) 2.337 .
H(29) H(34) 2.606 .
H(30) C(6) 3.201 2_655
H(30) C(38) 3.267 .
H(30) C(39) 2.035 .
H(30) C(40) 3.588 3_665
H(30) C(41) 2.023 .
H(30) C(41) 3.303 3_665
H(30) C(42) 3.236 .
H(30) H(3) 3.252 2_655
H(30) H(4) 2.377 2_655
H(30) H(26) 2.914 1_655
H(30) H(29) 2.337 .
H(30) H(30) 3.234 3_665
H(30) H(31) 2.335 .
H(30) H(31) 2.705 3_665
H(30) H(34) 3.459 .
H(30) H(35) 3.222 .
H(30) H(35) 3.360 3_665
H(31) C(35) 2.971 3_565
H(31) C(36) 3.283 3_565
H(31) C(39) 3.271 .
H(31) C(40) 2.042 .
H(31) C(40) 3.453 3_665
H(31) C(42) 2.033 .
H(31) C(43) 3.253 .
H(31) C(46) 3.259 3_665
H(31) H(26) 2.688 3_565
H(31) H(27) 3.237 3_565
H(31) H(30) 2.335 .
H(31) H(30) 2.705 3_665
H(31) H(32) 2.325 .
H(31) H(35) 2.356 3_665
H(32) C(33) 3.497 3_565
H(32) C(34) 3.172 3_565
H(32) C(35) 3.200 3_565
H(32) C(36) 3.545 3_565
H(32) C(38) 3.284 .
H(32) C(40) 3.238 .
H(32) C(41) 2.025 .
H(32) C(43) 2.022 .
H(32) C(43) 3.370 3_565
H(32) C(54) 3.221 .
H(32) H(25) 3.466 3_565
H(32) H(26) 3.493 3_565
H(32) H(31) 2.325 .
H(32) H(32) 3.344 3_565
H(32) H(33) 2.315 .
H(32) H(33) 2.723 3_565
H(32) H(42) 3.068 .
H(33) P(2) 2.899 .
H(33) C(32) 2.620 .
H(33) C(33) 3.117 .
H(33) C(37) 3.009 .
H(33) C(38) 2.059 .
H(33) C(39) 3.256 .
H(33) C(41) 3.251 .
H(33) C(42) 2.020 .
H(33) C(42) 3.466 3_565
H(33) C(50) 3.288 .
H(33) C(51) 3.365 .
H(33) C(52) 3.381 .
H(33) C(53) 3.321 .
H(33) C(54) 3.273 .
H(33) C(55) 3.271 .
H(33) H(24) 3.427 .
H(33) H(28) 3.292 .
H(33) H(32) 2.315 .
H(33) H(32) 2.723 3_565
H(34) Rh(1) 3.351 .
H(34) P(2) 3.570 .
H(34) P(3) 2.851 .
H(34) O(1) 3.090 .
H(34) C(1) 2.862 .
H(34) C(38) 2.934 .
H(34) C(39) 2.580 .
H(34) C(40) 3.115 .
H(34) C(44) 2.018 .
H(34) C(46) 2.068 .
H(34) C(47) 3.255 .
H(34) C(49) 3.227 .
H(34) H(29) 2.606 .
H(34) H(30) 3.459 .
H(34) H(35) 2.380 .
H(34) H(43) 3.380 .
H(35) C(36) 3.271 1_655
H(35) C(40) 3.446 .
H(35) C(41) 3.109 3_665
H(35) C(44) 3.268 .
H(35) C(45) 2.066 .
H(35) C(47) 2.000 .
H(35) C(48) 3.187 .
H(35) H(16) 3.560 1_655
H(35) H(26) 3.313 1_655
H(35) H(27) 2.574 1_655
H(35) H(30) 3.222 .
H(35) H(30) 3.360 3_665
H(35) H(31) 2.356 3_665
H(35) H(34) 2.380 .
H(35) H(36) 2.294 .
H(35) H(40) 3.157 1_655
H(36) C(5) 3.033 4_554
H(36) C(6) 3.497 4_554
H(36) C(45) 3.258 .
H(36) C(46) 2.002 .
H(36) C(48) 1.987 .
H(36) C(49) 3.233 .
H(36) C(52) 3.167 1_655
H(36) C(53) 3.581 1_655
H(36) C(59) 3.494 3_655
H(36) H(3) 2.624 4_554
H(36) H(4) 3.466 4_554
H(36) H(35) 2.294 .
H(36) H(37) 2.278 .
H(36) H(40) 2.358 1_655
H(36) H(41) 3.218 1_655
H(36) H(46) 2.866 3_655
H(37) C(44) 3.258 .
H(37) C(46) 3.189 .
H(37) C(47) 1.985 .
H(37) C(49) 2.039 .
H(37) C(59) 3.272 3_655
H(37) C(60) 3.463 3_655
H(37) H(17) 3.333 1_655
H(37) H(36) 2.278 .
H(37) H(38) 2.346 .
H(37) H(46) 3.234 3_655
H(37) H(47) 3.533 3_655
H(38) P(3) 2.926 .
H(38) C(44) 2.022 .
H(38) C(45) 3.224 .
H(38) C(47) 3.230 .
H(38) C(48) 2.048 .
H(38) C(50) 3.537 .
H(38) C(56) 2.525 .
H(38) C(57) 2.697 .
H(38) C(58) 3.446 .
H(38) C(61) 3.140 .
H(38) H(17) 3.292 3_555
H(38) H(18) 3.485 3_555
H(38) H(37) 2.346 .
H(38) H(43) 3.142 .
H(38) H(44) 2.884 .
H(38) H(48) 3.557 .
H(39) P(1) 3.495 .
H(39) P(3) 2.824 .
H(39) C(20) 2.672 .
H(39) C(21) 2.786 .
H(39) C(22) 3.117 .
H(39) C(23) 3.325 .
H(39) C(24) 3.240 .
H(39) C(25) 2.926 .
H(39) C(37) 3.166 .
H(39) C(50) 2.016 .
H(39) C(52) 2.033 .
H(39) C(53) 3.239 .
H(39) C(55) 3.245 .
H(39) C(56) 3.318 .
H(39) C(57) 3.438 .
H(39) H(15) 3.232 .
H(39) H(19) 3.440 .
H(39) H(28) 2.371 .
H(39) H(40) 2.329 .
H(39) H(44) 3.076 .
H(39) H(45) 3.123 3_555
H(40) C(22) 3.535 .
H(40) C(36) 3.557 .
H(40) C(46) 3.362 1_455
H(40) C(47) 2.924 1_455
H(40) C(50) 3.264 .
H(40) C(51) 2.035 .
H(40) C(53) 2.016 .
H(40) C(54) 3.238 .
H(40) H(16) 3.578 .
H(40) H(27) 3.172 .
H(40) H(28) 3.325 .
H(40) H(35) 3.157 1_455
H(40) H(36) 2.358 1_455
H(40) H(39) 2.329 .
H(40) H(41) 2.314 .
H(40) H(45) 3.123 3_555
H(40) H(46) 3.046 3_555
H(41) C(5) 3.451 4_454
H(41) C(42) 3.531 3_565
H(41) C(51) 3.243 .
H(41) C(52) 2.013 .
H(41) C(54) 2.037 .
H(41) C(55) 3.273 .
H(41) H(2) 3.542 4_454
H(41) H(3) 2.580 4_454
H(41) H(7) 3.496 4_554
H(41) H(8) 3.409 4_554
H(41) H(36) 3.218 1_455
H(41) H(40) 2.314 .
H(41) H(42) 2.333 .
H(41) H(46) 3.006 3_555
H(42) C(10) 3.082 4_554
H(42) C(11) 3.399 4_554
H(42) C(33) 3.437 3_565
H(42) C(34) 3.136 3_565
H(42) C(42) 3.578 .
H(42) C(50) 3.281 .
H(42) C(52) 3.231 .
H(42) C(53) 2.028 .
H(42) C(55) 2.045 .
H(42) H(7) 2.855 4_554
H(42) H(8) 3.376 4_554
H(42) H(24) 3.203 3_565
H(42) H(25) 2.654 3_565
H(42) H(32) 3.068 .
H(42) H(41) 2.333 .
H(42) H(43) 2.355 .
H(43) P(3) 2.967 .
H(43) C(44) 2.532 .
H(43) C(45) 2.963 .
H(43) C(46) 3.561 .
H(43) C(48) 3.406 .
H(43) C(49) 2.810 .
H(43) C(50) 2.049 .
H(43) C(51) 3.246 .
H(43) C(53) 3.272 .
H(43) C(54) 2.049 .
H(43) H(34) 3.380 .
H(43) H(38) 3.142 .
H(43) H(42) 2.355 .
H(44) P(3) 2.969 .
H(44) C(24) 3.431 3_555
H(44) C(49) 3.561 .
H(44) C(50) 2.672 .
H(44) C(51) 2.965 .
H(44) C(55) 3.314 .
H(44) C(56) 2.023 .
H(44) C(57) 3.539 3_555
H(44) C(58) 2.046 .
H(44) C(58) 3.134 3_555
H(44) C(59) 3.258 .
H(44) C(61) 3.237 .
H(44) H(18) 2.669 3_555
H(44) H(19) 3.477 .
H(44) H(38) 2.884 .
H(44) H(39) 3.076 .
H(44) H(44) 3.236 3_555
H(44) H(45) 2.350 .
H(44) H(45) 2.428 3_555
H(45) C(23) 3.413 3_555
H(45) C(24) 3.210 3_555
H(45) C(51) 3.001 3_555
H(45) C(52) 3.004 3_555
H(45) C(56) 3.267 .
H(45) C(57) 2.048 .
H(45) C(57) 3.191 3_555
H(45) C(59) 2.025 .
H(45) C(60) 3.238 .
H(45) H(17) 3.416 3_555
H(45) H(18) 3.442 .
H(45) H(18) 3.066 3_555
H(45) H(39) 3.123 3_555
H(45) H(40) 3.123 3_555
H(45) H(44) 2.350 .
H(45) H(44) 2.428 3_555
H(45) H(45) 3.516 3_555
H(45) H(46) 2.325 .
H(46) C(4) 3.081 2_645
H(46) C(5) 3.387 2_645
H(46) C(47) 3.593 3_655
H(46) C(52) 3.146 3_555
H(46) C(53) 3.098 3_555
H(46) C(57) 3.261 .
H(46) C(58) 2.026 .
H(46) C(60) 2.028 .
H(46) C(61) 3.262 .
H(46) H(2) 2.577 2_645
H(46) H(3) 3.164 2_645
H(46) H(7) 3.183 2_545
H(46) H(36) 2.866 3_655
H(46) H(37) 3.234 3_655
H(46) H(40) 3.046 3_555
H(46) H(41) 3.006 3_555
H(46) H(45) 2.325 .
H(46) H(47) 2.322 .
H(47) C(3) 2.975 2_645
H(47) C(4) 2.781 2_645
H(47) C(15) 3.573 .
H(47) C(16) 3.429 .
H(47) C(56) 3.265 .
H(47) C(58) 3.235 .
H(47) C(59) 2.020 .
H(47) C(61) 2.044 .
H(47) H(1) 2.871 2_645
H(47) H(2) 2.513 2_645
H(47) H(11) 3.596 .
H(47) H(20) 3.156 2_645
H(47) H(37) 3.533 3_655
H(47) H(46) 2.322 .
H(47) H(48) 2.348 .
H(48) Rh(1) 3.270 .
H(48) P(1) 3.593 .
H(48) P(3) 2.787 .
H(48) O(1) 3.425 .
H(48) C(1) 3.003 .
H(48) C(14) 3.216 .
H(48) C(15) 2.797 .
H(48) C(16) 3.501 .
H(48) C(28) 3.442 2_645
H(48) C(44) 3.375 .
H(48) C(56) 2.027 .
H(48) C(57) 3.237 .
H(48) C(59) 3.258 .
H(48) C(60) 2.043 .
H(48) H(10) 2.564 .
H(48) H(19) 3.505 .
H(48) H(21) 2.852 2_645
H(48) H(38) 3.557 .
H(48) H(47) 2.348 .

loop_
_geom_torsion_atom_site_label_1
_geom_torsion_atom_site_label_2
_geom_torsion_atom_site_label_3
_geom_torsion_atom_site_label_4
_geom_torsion
P(1) Rh(1) P(2) C(31) 100.24(16)
P(1) Rh(1) P(2) C(32) -18.86(18)
P(1) Rh(1) P(2) C(38) -142.83(15)
P(2) Rh(1) P(1) C(13) -49.67(14)
P(2) Rh(1) P(1) C(14) -162.60(15)
P(2) Rh(1) P(1) C(20) 72.66(19)
P(1) Rh(1) P(3) C(44) -152.91(19)
P(1) Rh(1) P(3) C(50) 85.08(18)
P(1) Rh(1) P(3) C(56) -38.36(15)
P(3) Rh(1) P(1) C(13) -159.41(14)
P(3) Rh(1) P(1) C(14) 87.67(15)
P(3) Rh(1) P(1) C(20) -37.08(19)
P(1) Rh(1) Si(1) C(2) 94.60(17)
P(1) Rh(1) Si(1) C(8) -24.84(14)
P(1) Rh(1) Si(1) C(26) -144.14(14)
Si(1) Rh(1) P(1) C(13) 24.13(14)
Si(1) Rh(1) P(1) C(14) -88.80(15)
Si(1) Rh(1) P(1) C(20) 146.45(19)
P(1) Rh(1) C(1) O(1) -172(8)
C(1) Rh(1) P(1) C(13) 102.1(2)
C(1) Rh(1) P(1) C(14) -10.8(2)
C(1) Rh(1) P(1) C(20) -135.6(2)
P(2) Rh(1) P(3) C(44) 85.62(19)
P(2) Rh(1) P(3) C(50) -36.40(19)
P(2) Rh(1) P(3) C(56) -159.84(15)
P(3) Rh(1) P(2) C(31) -152.19(16)
P(3) Rh(1) P(2) C(32) 88.72(18)
P(3) Rh(1) P(2) C(38) -35.26(16)
P(2) Rh(1) Si(1) C(2) -144.70(17)
P(2) Rh(1) Si(1) C(8) 95.85(14)
P(2) Rh(1) Si(1) C(26) -23.44(14)
Si(1) Rh(1) P(2) C(31) 26.76(16)
Si(1) Rh(1) P(2) C(32) -92.34(18)
Si(1) Rh(1) P(2) C(38) 143.69(15)
P(2) Rh(1) C(1) O(1) -18(8)
C(1) Rh(1) P(2) C(31) -55.3(2)
C(1) Rh(1) P(2) C(32) -174.4(2)
C(1) Rh(1) P(2) C(38) 61.6(2)
P(3) Rh(1) Si(1) C(2) 18.7(7)
P(3) Rh(1) Si(1) C(8) -100.7(6)
P(3) Rh(1) Si(1) C(26) 140.0(6)
Si(1) Rh(1) P(3) C(44) -77.6(7)
Si(1) Rh(1) P(3) C(50) 160.4(6)
Si(1) Rh(1) P(3) C(56) 37.0(7)
P(3) Rh(1) C(1) O(1) 86(8)
C(1) Rh(1) P(3) C(44) -26.7(2)
C(1) Rh(1) P(3) C(50) -148.7(2)
C(1) Rh(1) P(3) C(56) 87.9(2)
Si(1) Rh(1) C(1) O(1) -97(8)
C(1) Rh(1) Si(1) C(2) -32.4(2)
C(1) Rh(1) Si(1) C(8) -151.8(2)
C(1) Rh(1) Si(1) C(26) 88.9(2)
Rh(1) P(1) C(13) C(8) -18.1(3)
Rh(1) P(1) C(13) C(12) 165.5(3)
Rh(1) P(1) C(14) C(15) 16.7(4)
Rh(1) P(1) C(14) C(19) -166.6(3)
Rh(1) P(1) C(20) C(21) -86.6(4)
Rh(1) P(1) C(20) C(25) 88.5(4)
C(13) P(1) C(14) C(15) -102.0(3)
C(13) P(1) C(14) C(19) 74.7(4)
C(14) P(1) C(13) C(8) 104.6(3)
C(14) P(1) C(13) C(12) -71.8(3)
C(13) P(1) C(20) C(21) 39.0(4)
C(13) P(1) C(20) C(25) -145.9(4)
C(20) P(1) C(13) C(8) -151.7(3)
C(20) P(1) C(13) C(12) 31.8(4)
C(14) P(1) C(20) C(21) 142.2(4)
C(14) P(1) C(20) C(25) -42.8(4)
C(20) P(1) C(14) C(15) 152.5(3)
C(20) P(1) C(14) C(19) -30.8(4)
Rh(1) P(2) C(31) C(26) -26.3(3)
Rh(1) P(2) C(31) C(30) 155.4(3)
Rh(1) P(2) C(32) C(33) 163.3(3)
Rh(1) P(2) C(32) C(37) -18.8(4)
Rh(1) P(2) C(38) C(39) -75.1(4)
Rh(1) P(2) C(38) C(43) 99.0(3)
C(31) P(2) C(32) C(33) 40.8(4)
C(31) P(2) C(32) C(37) -141.3(4)
C(32) P(2) C(31) C(26) 105.1(3)
C(32) P(2) C(31) C(30) -73.2(4)
C(31) P(2) C(38) C(39) 45.3(4)
C(31) P(2) C(38) C(43) -140.6(4)
C(38) P(2) C(31) C(26) -152.8(3)
C(38) P(2) C(31) C(30) 28.9(4)
C(32) P(2) C(38) C(39) 149.7(4)
C(32) P(2) C(38) C(43) -36.2(4)
C(38) P(2) C(32) C(33) -64.3(4)
C(38) P(2) C(32) C(37) 113.6(4)
Rh(1) P(3) C(44) C(45) -37.1(4)
Rh(1) P(3) C(44) C(49) 149.9(4)
Rh(1) P(3) C(50) C(51) -52.9(4)
Rh(1) P(3) C(50) C(55) 123.9(4)
Rh(1) P(3) C(56) C(57) 141.6(4)
Rh(1) P(3) C(56) C(61) -42.9(4)
C(44) P(3) C(50) C(51) 177.0(4)
C(44) P(3) C(50) C(55) -6.2(5)
C(50) P(3) C(44) C(45) 93.7(4)
C(50) P(3) C(44) C(49) -79.3(5)
C(44) P(3) C(56) C(57) -93.0(4)
C(44) P(3) C(56) C(61) 82.6(4)
C(56) P(3) C(44) C(45) -160.2(4)
C(56) P(3) C(44) C(49) 26.7(5)
C(50) P(3) C(56) C(57) 10.5(5)
C(50) P(3) C(56) C(61) -173.9(4)
C(56) P(3) C(50) C(51) 75.5(4)
C(56) P(3) C(50) C(55) -107.7(4)
Rh(1) Si(1) C(2) C(3) 78.2(4)
Rh(1) Si(1) C(2) C(7) -102.9(4)
Rh(1) Si(1) C(8) C(9) -163.3(3)
Rh(1) Si(1) C(8) C(13) 23.4(3)
Rh(1) Si(1) C(26) C(27) -162.7(3)
Rh(1) Si(1) C(26) C(31) 15.9(3)
C(2) Si(1) C(8) C(9) 67.0(4)
C(2) Si(1) C(8) C(13) -106.3(3)
C(8) Si(1) C(2) C(3) -159.9(3)
C(8) Si(1) C(2) C(7) 19.0(4)
C(2) Si(1) C(26) C(27) -32.1(4)
C(2) Si(1) C(26) C(31) 146.5(3)
C(26) Si(1) C(2) C(3) -45.0(4)
C(26) Si(1) C(2) C(7) 133.9(4)
C(8) Si(1) C(26) C(27) 78.6(4)
C(8) Si(1) C(26) C(31) -102.8(3)
C(26) Si(1) C(8) C(9) -44.4(4)
C(26) Si(1) C(8) C(13) 142.2(3)
Si(1) C(2) C(3) C(4) 178.3(4)
Si(1) C(2) C(7) C(6) -179.6(4)
C(3) C(2) C(7) C(6) -0.7(8)
C(7) C(2) C(3) C(4) -0.7(7)
C(2) C(3) C(4) C(5) 1.9(8)
C(3) C(4) C(5) C(6) -1.7(9)
C(4) C(5) C(6) C(7) 0.4(9)
C(5) C(6) C(7) C(2) 0.9(9)
Si(1) C(8) C(9) C(10) -174.3(3)
Si(1) C(8) C(13) P(1) -3.3(4)
Si(1) C(8) C(13) C(12) 173.3(3)
C(9) C(8) C(13) P(1) -177.0(3)
C(9) C(8) C(13) C(12) -0.4(6)
C(13) C(8) C(9) C(10) -1.1(6)
C(8) C(9) C(10) C(11) 1.8(7)
C(9) C(10) C(11) C(12) -1.0(7)
C(10) C(11) C(12) C(13) -0.5(7)
C(11) C(12) C(13) P(1) 177.5(3)
C(11) C(12) C(13) C(8) 1.2(6)
P(1) C(14) C(15) C(16) 179.8(3)
P(1) C(14) C(19) C(18) 179.6(3)
C(15) C(14) C(19) C(18) -3.6(6)
C(19) C(14) C(15) C(16) 2.9(7)
C(14) C(15) C(16) C(17) -1.2(7)
C(15) C(16) C(17) C(18) 0.0(7)
C(16) C(17) C(18) C(19) -0.7(7)
C(17) C(18) C(19) C(14) 2.6(7)
P(1) C(20) C(21) C(22) 173.9(4)
P(1) C(20) C(25) C(24) -173.4(4)
C(21) C(20) C(25) C(24) 1.8(7)
C(25) C(20) C(21) C(22) -1.3(7)
C(20) C(21) C(22) C(23) -0.0(8)
C(21) C(22) C(23) C(24) 1.0(9)
C(22) C(23) C(24) C(25) -0.5(9)
C(23) C(24) C(25) C(20) -0.8(9)
Si(1) C(26) C(27) C(28) 175.9(3)
Si(1) C(26) C(31) P(2) 6.6(4)
Si(1) C(26) C(31) C(30) -175.0(3)
C(27) C(26) C(31) P(2) -174.7(3)
C(27) C(26) C(31) C(30) 3.7(6)
C(31) C(26) C(27) C(28) -2.7(6)
C(26) C(27) C(28) C(29) -0.4(6)
C(27) C(28) C(29) C(30) 2.5(7)
C(28) C(29) C(30) C(31) -1.5(7)
C(29) C(30) C(31) P(2) 176.6(3)
C(29) C(30) C(31) C(26) -1.6(6)
P(2) C(32) C(33) C(34) 177.1(4)
P(2) C(32) C(37) C(36) -175.3(4)
C(33) C(32) C(37) C(36) 2.7(8)
C(37) C(32) C(33) C(34) -0.8(8)
C(32) C(33) C(34) C(35) -0.9(8)
C(33) C(34) C(35) C(36) 0.6(9)
C(34) C(35) C(36) C(37) 1.4(9)
C(35) C(36) C(37) C(32) -3.1(9)
P(2) C(38) C(39) C(40) 176.9(4)
P(2) C(38) C(43) C(42) -176.3(4)
C(39) C(38) C(43) C(42) -2.0(7)
C(43) C(38) C(39) C(40) 2.7(7)
C(38) C(39) C(40) C(41) -2.1(8)
C(39) C(40) C(41) C(42) 0.6(9)
C(40) C(41) C(42) C(43) 0.1(7)
C(41) C(42) C(43) C(38) 0.6(9)
P(3) C(44) C(45) C(46) -172.5(4)
P(3) C(44) C(49) C(48) 170.7(5)
C(45) C(44) C(49) C(48) -2.3(8)
C(49) C(44) C(45) C(46) 0.8(8)
C(44) C(45) C(46) C(47) 1.2(9)
C(45) C(46) C(47) C(48) -1.6(10)
C(46) C(47) C(48) C(49) 0.1(8)
C(47) C(48) C(49) C(44) 1.9(10)
P(3) C(50) C(51) C(52) 173.2(4)
P(3) C(50) C(55) C(54) -172.8(4)
C(51) C(50) C(55) C(54) 4.0(8)
C(55) C(50) C(51) C(52) -3.7(8)
C(50) C(51) C(52) C(53) 0.8(8)
C(51) C(52) C(53) C(54) 1.8(9)
C(52) C(53) C(54) C(55) -1.5(10)
C(53) C(54) C(55) C(50) -1.5(9)
P(3) C(56) C(57) C(58) 176.6(4)
P(3) C(56) C(61) C(60) -176.1(4)
C(57) C(56) C(61) C(60) -0.3(6)
C(61) C(56) C(57) C(58) 1.1(8)
C(56) C(57) C(58) C(59) -0.9(8)
C(57) C(58) C(59) C(60) -0.3(7)
C(58) C(59) C(60) C(61) 1.2(9)
C(59) C(60) C(61) C(56) -0.9(9)
